data_4307857
loop_
_publ_author_name
'Santiago Reinoso'
'Pablo Vitoria'
'Juan M. Guti\'errez-Zorrilla'
'Luis Lezama'
'Juan M. Madariaga'
'Leire San Felices'
'Amaia Iturrospe'

_publ_contact_author 'Guti\'errez-Zorrilla, Juan M.'
_publ_contact_author_address
;
Departamento de Qu\'imica Inorg\'anica
Facultad de Ciencia y Tecnolog\'ia
Universidad del Pa\'is Vasco, Apdo. 644, E-48080 Bilbao, Spain
;
_publ_contact_author_email juanma.zorrilla@ehu.es
_publ_section_title
;
Coexistence of Five Different Copper(II)-Phenanthroline Species in the
Crystal Packing of Inorganic-Metalorganic Hybrids Based on Keggin
Polyoxometalates and Copper(II)-Phenanthroline-Oxalate Complexes
;
_journal_name_full 'Inorganic Chemistry'
_journal_page_first 4010
_journal_page_last 4021
_journal_paper_doi 10.1021/ic062367w
_journal_volume 46
_journal_year 2007
_chemical_compound_source 'synthesis as described'
_chemical_formula_moiety 'C104 H148 Cu10 N20 O128 Si2 W22'
_chemical_formula_sum 'C104 H148 Cu10 N20 O128 Si2 W22'
_chemical_formula_weight 8462.7
_chemical_name_systematic
;
 ?
;
_space_group_IT_number 2
_symmetry_cell_setting triclinic
_symmetry_Int_Tables_number 2
_symmetry_space_group_name_Hall '-P 1'
_symmetry_space_group_name_H-M 'P -1'
_atom_sites_solution_hydrogens geom
_atom_sites_solution_primary direct
_atom_sites_solution_secondary difmap
_audit_creation_date 2006-10-03T13:47:45-00:00
_audit_creation_method 'WinGX routine CIF_UPDATE'
_cell_angle_alpha 71.256(2)
_cell_angle_beta 86.863(2)
_cell_angle_gamma 71.429(2)
_cell_formula_units_Z 1
_cell_length_a 13.1529(3)
_cell_length_b 16.9438(3)
_cell_length_c 23.0200(5)
_cell_measurement_reflns_used 9488
_cell_measurement_temperature 295(2)
_cell_measurement_theta_max 29.51
_cell_measurement_theta_min 2.8
_cell_volume 4598.70(19)
_computing_cell_refinement
;
        CrysAlis RED, Oxford Diffraction Ltd.,
        Version 1.171.31.7 (release 18-10-2006 CrysAlis171 .NET)
        (compiled Oct 18 2006,16:28:17)
;
_computing_data_collection
;
        CrysAlis CCD, Oxford Diffraction Ltd.,
        Version 1.171.31.7 (release 18-10-2006 CrysAlis171 .NET)
        (compiled Oct 18 2006,16:28:17)
;
_computing_data_reduction
;
        CrysAlis RED, Oxford Diffraction Ltd.,
        Version 1.171.31.7 (release 18-10-2006 CrysAlis171 .NET)
        (compiled Oct 18 2006,16:28:17)
;
_computing_molecular_graphics 'Ortep-3 for Windows (Farrugia, 1997)'
_computing_publication_material 'WinGX publication routines (Farrugia, 1999)'
_computing_structure_refinement 'SHELXL-97 (Sheldrick, 1997)'
_computing_structure_solution 'DIRDIF99 (Beurskens, 1999)'
_diffrn_ambient_temperature 295(2)
_diffrn_detector_area_resol_mean 8.3504
_diffrn_measured_fraction_theta_full 0.974
_diffrn_measured_fraction_theta_max 0.974
_diffrn_measurement_details
;
  1 omega  -54.00   60.90   0.3000   20.0000
omega____ theta____ kappa____ phi______ omega'___ theta'___ frames
    -       30.0000  -79.0000    0.0000    0.0000    0.0000 383

  2 omega  -54.00   60.90   0.3000   20.0000
omega____ theta____ kappa____ phi______ omega'___ theta'___ frames
    -       30.0000  -79.0000   90.0000    0.0000    0.0000 383

  3 omega  -54.00   60.90   0.3000   20.0000
omega____ theta____ kappa____ phi______ omega'___ theta'___ frames
    -       30.0000  -79.0000  180.0000    0.0000    0.0000 383

  4 omega  -54.00   60.90   0.3000   20.0000
omega____ theta____ kappa____ phi______ omega'___ theta'___ frames
    -       30.0000  -79.0000  270.0000    0.0000    0.0000 383

;
_diffrn_orient_matrix_UB_11 -0.0315912639
_diffrn_orient_matrix_UB_12 0.0445356384
_diffrn_orient_matrix_UB_13 -0.013675797
_diffrn_orient_matrix_UB_21 0.0261210269
_diffrn_orient_matrix_UB_22 0.0124679503
_diffrn_orient_matrix_UB_23 0.0200959712
_diffrn_orient_matrix_UB_31 0.0395632265
_diffrn_orient_matrix_UB_32 0.0059623043
_diffrn_orient_matrix_UB_33 -0.0216988611
_diffrn_radiation_monochromator graphite
_diffrn_radiation_source 'Enhance (Mo) X-ray Source'
_diffrn_radiation_type MoK\a
_diffrn_radiation_wavelength 0.71073
_diffrn_reflns_av_R_equivalents 0.0345
_diffrn_reflns_av_unetI/netI 0.1381
_diffrn_reflns_limit_h_max 17
_diffrn_reflns_limit_h_min -14
_diffrn_reflns_limit_k_max 22
_diffrn_reflns_limit_k_min -22
_diffrn_reflns_limit_l_max 28
_diffrn_reflns_limit_l_min -29
_diffrn_reflns_number 34858
_diffrn_reflns_theta_full 27.5
_diffrn_reflns_theta_max 27.5
_diffrn_reflns_theta_min 2.63
_exptl_absorpt_coefficient_mu 14.949
_exptl_absorpt_correction_T_max 0.712
_exptl_absorpt_correction_T_min 0.085
_exptl_absorpt_correction_type analytical
_exptl_absorpt_process_details
;
        CrysAlis RED, Oxford Diffraction Ltd.,
        Version 1.171.31.7 (release 18-10-2006 CrysAlis171 .NET)
        (compiled Oct 18 2006,16:28:17)
Analytical numeric absorption correction using a multifaceted crystal
                        model based on expressions derived by R.C. Clark & J.S.
        (Clark, R. C. & Reid, J. S. (1995). Acta Cryst. A51, 887-897)
;
_exptl_crystal_colour Blue
_exptl_crystal_density_diffrn 3.044
_exptl_crystal_density_method 'not measured'
_exptl_crystal_description prism
_exptl_crystal_F_000 3882
_exptl_crystal_size_max 0.222
_exptl_crystal_size_mid 0.059
_exptl_crystal_size_min 0.029
_refine_diff_density_max 3.67
_refine_diff_density_min -2.981
_refine_diff_density_rms 0.236
_refine_ls_extinction_method none
_refine_ls_goodness_of_fit_ref 1.043
_refine_ls_hydrogen_treatment constr
_refine_ls_matrix_type full
_refine_ls_number_parameters 805
_refine_ls_number_reflns 20550
_refine_ls_number_restraints 1
_refine_ls_restrained_S_all 1.043
_refine_ls_R_factor_all 0.0933
_refine_ls_R_factor_gt 0.042
_refine_ls_shift/su_max 0.013
_refine_ls_shift/su_mean 0.001
_refine_ls_structure_factor_coef Fsqd
_refine_ls_weighting_details 'calc w=1/[\s^2^(Fo^2^)+(0.0212P)^2^+0.0000P] where P=(Fo^2^+2Fc^2^)/3'
_refine_ls_weighting_scheme calc
_refine_ls_wR_factor_gt 0.0828
_refine_ls_wR_factor_ref 0.0877
_reflns_number_gt 10181
_reflns_number_total 20550
_reflns_threshold_expression >2sigma(I)
_cod_data_source_file ic062367w-file003_1.cif
_cod_data_source_block Comp2
_cod_database_code 4307857

loop_
_symmetry_equiv_pos_as_xyz
'x, y, z'
'-x, -y, -z'

loop_
_atom_site_label
_atom_site_type_symbol
_atom_site_fract_x
_atom_site_fract_y
_atom_site_fract_z
_atom_site_U_iso_or_equiv
_atom_site_adp_type
_atom_site_occupancy
_atom_site_symmetry_multiplicity
_atom_site_calc_flag
_atom_site_refinement_flags
_atom_site_disorder_assembly
_atom_site_disorder_group
W1 W 0.95903(4) 0.65368(3) 0.81894(2) 0.03561(14) Uani 1 1 d . . .
W2 W 1.16110(4) 0.67273(3) 0.89105(2) 0.03214(13) Uani 1 1 d . . .
W3 W 1.19128(4) 0.65351(4) 0.74953(2) 0.0359(2) Uani 0.944(3) 1 d P . .
W4 W 0.78105(4) 0.85725(4) 0.83940(2) 0.0366(2) Uani 0.895(3) 1 d P . .
W5 W 0.98239(4) 0.87939(4) 0.91065(2) 0.0335(2) Uani 0.963(3) 1 d P . .
W6 W 1.23683(4) 0.87604(3) 0.83226(2) 0.0318(2) Uani 0.940(3) 1 d P . .
W7 W 1.26337(4) 0.85537(4) 0.69192(2) 0.0374(2) Uani 0.874(3) 1 d P . .
W8 W 1.03921(5) 0.83397(4) 0.61606(3) 0.0434(3) Uani 0.831(3) 1 d P . .
W9 W 0.81016(4) 0.83692(4) 0.68476(3) 0.0437(3) Uani 0.872(3) 1 d P . .
W10 W 0.84784(4) 1.04412(4) 0.78772(2) 0.0354(2) Uani 0.922(3) 1 d P . .
W11 W 1.09954(4) 1.04206(4) 0.71020(2) 0.0377(2) Uani 0.922(3) 1 d P . .
W12 W 0.87631(5) 1.02106(4) 0.63319(3) 0.0416(3) Uani 0.837(3) 1 d P . .
Si1 Si 1.0198(2) 0.8529(2) 0.76367(13) 0.0196(6) Uani 1 1 d . . .
N101 N 0.8630(9) 0.9668(8) 0.4657(5) 0.076(4) Uiso 1 1 d . . .
N102 N 0.5848(13) 1.0629(12) 0.6941(8) 0.145(6) Uiso 1 1 d . . .
Cu1 Cu 0.84922(11) 0.48915(10) 0.93979(7) 0.0400(4) Uani 1 1 d . . .
Cu2 Cu 0.51353(15) 1.49421(13) 0.61936(7) 0.0657(5) Uani 1 1 d . . .
Cu3 Cu 0.47556(12) 1.16942(11) 0.85546(7) 0.0490(4) Uani 1 1 d . . .
Cu13 Cu 1.19128(4) 0.65351(4) 0.74953(2) 0.0359(2) Uani 0.056(3) 1 d P . .
Cu14 Cu 0.78105(4) 0.85725(4) 0.83940(2) 0.0366(2) Uani 0.105(3) 1 d P . .
Cu15 Cu 0.98239(4) 0.87939(4) 0.91065(2) 0.0335(2) Uani 0.037(3) 1 d P . .
Cu16 Cu 1.23683(4) 0.87604(3) 0.83226(2) 0.0318(2) Uani 0.060(3) 1 d P . .
Cu17 Cu 1.26337(4) 0.85537(4) 0.69192(2) 0.0374(2) Uani 0.126(3) 1 d P . .
Cu18 Cu 1.03921(5) 0.83397(4) 0.61606(3) 0.0434(3) Uani 0.169(3) 1 d P . .
Cu19 Cu 0.81016(4) 0.83692(4) 0.68476(3) 0.0437(3) Uani 0.128(3) 1 d P . .
Cu20 Cu 0.84784(4) 1.04412(4) 0.78772(2) 0.0354(2) Uani 0.078(3) 1 d P . .
Cu21 Cu 1.09954(4) 1.04206(4) 0.71020(2) 0.0377(2) Uani 0.078(3) 1 d P . .
Cu22 Cu 0.87631(5) 1.02106(4) 0.63319(3) 0.0416(3) Uani 0.163(3) 1 d P . .
C2 C 0.6466(10) 0.6405(9) 0.9027(6) 0.052(4) Uiso 1 1 d . . .
H2 H 0.6769 0.6707 0.9203 0.062 Uiso 1 1 calc R . .
C3 C 0.5436(10) 0.6837(10) 0.8737(6) 0.057(4) Uiso 1 1 d . . .
H3 H 0.5074 0.7414 0.872 0.068 Uiso 1 1 calc R . .
C4 C 0.4985(10) 0.6421(9) 0.8490(6) 0.055(4) Uiso 1 1 d . . .
H4 H 0.4288 0.6691 0.8315 0.066 Uiso 1 1 calc R . .
C5 C 0.5188(10) 0.5073(8) 0.8189(5) 0.047(3) Uiso 1 1 d . . .
H5 H 0.4504 0.5314 0.7998 0.057 Uiso 1 1 calc R . .
C6 C 0.5799(9) 0.4279(9) 0.8177(5) 0.047(3) Uiso 1 1 d . . .
H6 H 0.5542 0.3986 0.797 0.056 Uiso 1 1 calc R . .
C7 C 0.7599(10) 0.3048(9) 0.8497(5) 0.050(3) Uiso 1 1 d . . .
H7 H 0.7384 0.2723 0.83 0.06 Uiso 1 1 calc R . .
C8 C 0.8579(10) 0.2715(9) 0.8775(5) 0.052(4) Uiso 1 1 d . . .
H8 H 0.9055 0.217 0.8785 0.063 Uiso 1 1 calc R . .
C9 C 0.8828(9) 0.3280(8) 0.9058(5) 0.041(3) Uiso 1 1 d . . .
H9 H 0.9503 0.3071 0.9257 0.049 Uiso 1 1 calc R . .
C11 C 0.5558(9) 0.5572(8) 0.8492(5) 0.039(3) Uiso 1 1 d . . .
C12 C 0.6881(9) 0.3865(8) 0.8490(5) 0.042(3) Uiso 1 1 d . . .
C13 C 0.6593(8) 0.5173(7) 0.8777(5) 0.028(3) Uiso 1 1 d . . .
C14 C 0.7247(9) 0.4326(8) 0.8786(5) 0.039(3) Uiso 1 1 d . . .
C15 C 1.0376(9) 0.4590(7) 0.9949(5) 0.035(3) Uiso 1 1 d . . .
C22 C 0.5332(11) 1.6335(9) 0.6693(6) 0.059(4) Uiso 1 1 d . . .
H22 H 0.4645 1.6665 0.6517 0.071 Uiso 1 1 calc R . .
C23 C 0.5847(10) 1.6704(9) 0.7005(6) 0.055(4) Uiso 1 1 d . . .
H23 H 0.551 1.7249 0.7055 0.066 Uiso 1 1 calc R . .
C24 C 0.6858(10) 1.6221(9) 0.7226(6) 0.054(4) Uiso 1 1 d . . .
H24 H 0.7232 1.6451 0.7426 0.065 Uiso 1 1 calc R . .
C25 C 0.8417(11) 1.4833(9) 0.7413(6) 0.059(4) Uiso 1 1 d . . .
H25 H 0.8813 1.5015 0.7636 0.071 Uiso 1 1 calc R . .
C26 C 0.8832(11) 1.4046(10) 0.7319(6) 0.063(4) Uiso 1 1 d . . .
H26 H 0.9515 1.3685 0.7487 0.076 Uiso 1 1 calc R . .
C27 C 0.8670(12) 1.2938(10) 0.6866(7) 0.073(5) Uiso 1 1 d . . .
H27 H 0.9351 1.2553 0.7015 0.087 Uiso 1 1 calc R . .
C28 C 0.8025(12) 1.2754(11) 0.6537(7) 0.080(5) Uiso 1 1 d . . .
H28 H 0.8303 1.2243 0.6432 0.096 Uiso 1 1 calc R . .
C29 C 0.7005(11) 1.3247(10) 0.6345(6) 0.064(4) Uiso 1 1 d . . .
H29 H 0.6601 1.3045 0.6142 0.076 Uiso 1 1 calc R . .
C31 C 0.7391(10) 1.5365(9) 0.7170(6) 0.047(3) Uiso 1 1 d . . .
C32 C 0.8250(10) 1.3754(9) 0.6971(6) 0.055(4) Uiso 1 1 d . . .
C33 C 0.6766(9) 1.5096(8) 0.6856(5) 0.041(3) Uiso 1 1 d . . .
C34 C 0.7208(10) 1.4279(8) 0.6757(5) 0.044(3) Uiso 1 1 d . . .
C35 C 0.4791(11) 1.4605(9) 0.5126(7) 0.063(4) Uiso 1 1 d . . .
C42 C 0.3172(12) 1.3410(10) 0.8563(7) 0.069(4) Uiso 1 1 d . . .
H42 H 0.2731 1.3384 0.8272 0.082 Uiso 1 1 calc R . .
C43 C 0.2854(12) 1.4136(10) 0.8822(7) 0.071(4) Uiso 1 1 d . . .
H43 H 0.2196 1.4576 0.8701 0.085 Uiso 1 1 calc R . .
C44 C 0.3508(13) 1.4164(11) 0.9229(7) 0.081(5) Uiso 1 1 d . . .
H44 H 0.3265 1.4617 0.9397 0.097 Uiso 1 1 calc R . .
C45 C 0.5214(12) 1.3622(11) 0.9798(7) 0.073(5) Uiso 1 1 d . . .
H45 H 0.506 1.4094 0.9948 0.088 Uiso 1 1 calc R . .
C46 C 0.6141(13) 1.2984(11) 0.9961(7) 0.079(5) Uiso 1 1 d . . .
H46 H 0.6613 1.3042 1.0219 0.094 Uiso 1 1 calc R . .
C47 C 0.7461(11) 1.1529(10) 0.9911(6) 0.063(4) Uiso 1 1 d . . .
H47 H 0.7998 1.1535 1.0155 0.075 Uiso 1 1 calc R . .
C48 C 0.7621(12) 1.0882(11) 0.9697(7) 0.078(5) Uiso 1 1 d . . .
H48 H 0.8254 1.0412 0.9815 0.094 Uiso 1 1 calc R . .
C49 C 0.6840(11) 1.0868(10) 0.9277(6) 0.062(4) Uiso 1 1 d . . .
H49 H 0.698 1.0399 0.9126 0.075 Uiso 1 1 calc R . .
C51 C 0.4476(12) 1.3597(10) 0.9412(7) 0.064(4) Uiso 1 1 d . . .
C52 C 0.6487(11) 1.2219(10) 0.9780(6) 0.059(4) Uiso 1 1 d . . .
C53 C 0.4757(9) 1.2859(8) 0.9193(5) 0.043(3) Uiso 1 1 d . . .
C54 C 0.5748(9) 1.2190(8) 0.9354(5) 0.042(3) Uiso 1 1 d . . .
N1 N 0.7015(7) 0.5601(6) 0.9061(4) 0.037(2) Uiso 1 1 d . . .
N10 N 0.8228(7) 0.4035(7) 0.9068(4) 0.039(2) Uiso 1 1 d . . .
N21 N 0.5767(8) 1.5547(7) 0.6637(4) 0.048(3) Uiso 1 1 d . . .
N30 N 0.6543(8) 1.4049(8) 0.6441(5) 0.060(3) Uiso 1 1 d . . .
N41 N 0.4117(8) 1.2790(7) 0.8761(4) 0.049(3) Uiso 1 1 d . . .
N50 N 0.5935(7) 1.1528(7) 0.9114(4) 0.040(3) Uiso 1 1 d . . .
O1 O 0.9011(6) 0.5725(5) 0.8426(3) 0.039(2) Uani 1 1 d . . .
O2 O 1.2298(6) 0.6043(5) 0.9588(3) 0.040(2) Uani 1 1 d . . .
O3 O 1.2792(6) 0.5686(5) 0.7285(3) 0.047(2) Uani 1 1 d . . .
O4 O 0.6607(6) 0.8461(6) 0.8675(4) 0.053(2) Uani 1 1 d . . .
O5 O 0.9942(6) 0.8795(5) 0.9850(4) 0.049(2) Uani 1 1 d . . .
O6 O 1.3331(6) 0.8760(5) 0.8796(3) 0.045(2) Uani 1 1 d . . .
O7 O 1.3785(6) 0.8415(6) 0.6498(4) 0.060(3) Uani 1 1 d . . .
O8 O 1.0766(8) 0.8129(7) 0.5472(4) 0.081(3) Uani 1 1 d . . .
O9 O 0.6953(7) 0.8191(6) 0.6635(4) 0.070(3) Uani 1 1 d . . .
O10 O 0.7732(6) 1.1458(6) 0.7857(4) 0.056(2) Uani 1 1 d . . .
O11 O 1.1100(7) 1.1461(6) 0.6832(4) 0.061(3) Uani 1 1 d . . .
O12 O 0.8097(7) 1.1214(6) 0.5789(4) 0.063(3) Uani 1 1 d . . .
O13 O 1.0562(5) 0.6171(5) 0.8895(3) 0.0332(19) Uani 1 1 d . . .
O14 O 1.2410(5) 0.6156(5) 0.8351(3) 0.0326(19) Uani 1 1 d . . .
O15 O 1.0784(6) 0.6000(5) 0.7789(3) 0.0352(19) Uani 1 1 d . . .
O16 O 0.8660(5) 0.7397(4) 0.8519(3) 0.0346(19) Uani 1 1 d . . .
O17 O 1.0558(5) 0.7598(5) 0.9171(3) 0.0298(18) Uani 1 1 d . . .
O18 O 1.2367(5) 0.7569(5) 0.8637(3) 0.0300(18) Uani 1 1 d . . .
O19 O 1.2646(5) 0.7376(5) 0.7301(3) 0.036(2) Uani 1 1 d . . .
O20 O 1.1061(6) 0.7218(6) 0.6764(3) 0.047(2) Uani 1 1 d . . .
O21 O 0.8863(6) 0.7228(5) 0.7426(3) 0.040(2) Uani 1 1 d . . .
O22 O 0.8492(6) 0.8530(5) 0.9141(3) 0.039(2) Uani 1 1 d . . .
O23 O 1.1114(5) 0.9019(4) 0.8777(3) 0.0295(18) Uani 1 1 d . . .
O24 O 1.3267(5) 0.8483(5) 0.7684(3) 0.040(2) Uani 1 1 d . . .
O25 O 1.1569(6) 0.8668(5) 0.6353(3) 0.041(2) Uani 1 1 d . . .
O26 O 0.9054(6) 0.8101(5) 0.6231(3) 0.043(2) Uani 1 1 d . . .
O27 O 0.7591(5) 0.8695(5) 0.7576(3) 0.036(2) Uani 1 1 d . . .
O28 O 0.7402(5) 0.9837(5) 0.8166(3) 0.042(2) Uani 1 1 d . . .
O29 O 0.9041(5) 1.0006(5) 0.8725(3) 0.038(2) Uani 1 1 d . . .
O30 O 1.1935(6) 0.9988(5) 0.7826(3) 0.043(2) Uani 1 1 d . . .
O31 O 1.2156(5) 0.9826(5) 0.6712(3) 0.037(2) Uani 1 1 d . . .
O32 O 0.9587(6) 0.9574(5) 0.5826(3) 0.046(2) Uani 1 1 d . . .
O33 O 0.7726(5) 0.9604(5) 0.6390(3) 0.044(2) Uani 1 1 d . . .
O34 O 0.9816(5) 1.0596(5) 0.7625(3) 0.040(2) Uani 1 1 d . . .
O35 O 1.0029(5) 1.0458(5) 0.6522(3) 0.039(2) Uani 1 1 d . . .
O36 O 0.8209(5) 1.0455(5) 0.7074(3) 0.041(2) Uani 1 1 d . . .
O37 O 1.0654(5) 0.7461(5) 0.7953(3) 0.0319(19) Uani 1 1 d . . .
O38 O 0.9368(5) 0.8939(5) 0.8093(3) 0.0309(19) Uani 1 1 d . . .
O39 O 1.1210(5) 0.8928(5) 0.7541(3) 0.0278(18) Uani 1 1 d . . .
O40 O 0.9590(6) 0.8770(5) 0.6977(3) 0.037(2) Uani 1 1 d . . .
O50 O 0.8676(6) 0.5675(5) 0.9821(3) 0.040(2) Uiso 1 1 d . . .
O51 O 0.9993(6) 0.4221(5) 0.9653(3) 0.041(2) Uiso 1 1 d . . .
O52 O 0.5426(7) 1.5724(6) 0.5245(4) 0.066(3) Uiso 1 1 d . . .
O53 O 0.4716(7) 1.4348(7) 0.5704(5) 0.078(3) Uiso 1 1 d . . .
O54 O 0.3606(8) 1.5759(7) 0.6124(4) 0.084(3) Uiso 1 1 d . . .
O55 O 0.5363(7) 1.0539(6) 0.8422(4) 0.064(3) Uiso 1 1 d . . .
O56 O 0.3471(8) 1.1857(7) 0.8091(4) 0.083(3) Uiso 1 1 d . . .
O57 O 0.5572(8) 1.2299(7) 0.7692(5) 0.087(3) Uiso 1 1 d . . .
O58 O 0.6124(9) 0.8954(8) 0.0312(5) 0.103(4) Uiso 1 1 d . . .
O63 O 0.869(2) 0.732(2) 0.2717(13) 0.349(14) Uiso 1 1 d . . .
O100 O 0.8129(8) 0.7482(7) 0.0261(5) 0.094(3) Uiso 1 1 d . . .
O101 O 0.1600(10) 0.2157(9) 0.8633(6) 0.134(5) Uiso 1 1 d . . .
O102 O 0.0752(10) 0.0855(9) 0.8891(6) 0.127(4) Uiso 1 1 d . . .
O103 O 0.512(4) 0.980(3) 0.596(2) 0.58(3) Uiso 1 1 d . . .
O104 O 0.645(3) 1.078(3) 0.5018(18) 0.48(2) Uiso 1 1 d . . .
O105 O 0.6954(15) 1.2617(13) 0.4610(9) 0.224(8) Uiso 1 1 d . . .
O106 O 0.5114(10) 0.9016(9) 0.7547(6) 0.128(5) Uiso 1 1 d . . .
O107 O 0.3548(9) 1.0786(8) 0.7456(5) 0.106(4) Uiso 1 1 d . . .
O108 O 0.4524(8) 0.9496(7) 0.9328(5) 0.096(4) Uiso 1 1 d . . .
O109 O 0.4980(19) 1.7560(17) 0.4735(11) 0.288(11) Uiso 1 1 d . . .
Cu4 Cu 0.8263(3) 0.6280(3) 0.36321(17) 0.1268(18) Uani 0.592(4) 1 d PG A 1
N61 N 0.9189(4) 0.6511(4) 0.4179(3) 0.1131(18) Uiso 0.592(4) 1 d PG A 1
N70 N 0.9499(4) 0.5165(3) 0.3775(3) 0.1131(18) Uiso 0.592(4) 1 d PG A 1
O60 O 0.7290(4) 0.5889(4) 0.3279(3) 0.1131(18) Uiso 0.592(4) 1 d PG A 1
O59 O 0.6995(4) 0.7234(3) 0.3668(3) 0.1131(18) Uiso 0.592(4) 1 d PG A 1
O62 O 0.5551(4) 0.6241(6) 0.3074(4) 0.1131(18) Uiso 0.592(4) 1 d PG A 1
O61 O 0.5270(4) 0.7737(5) 0.3384(4) 0.1131(18) Uiso 0.592(4) 1 d PG A 1
C62 C 0.9003(6) 0.7205(5) 0.4365(4) 0.1131(18) Uiso 0.592(4) 1 d PG A 1
H62 H 0.8352 0.7655 0.4248 0.136 Uiso 0.592(4) 1 calc PR A 1
C63 C 0.9755(7) 0.7279(7) 0.4732(5) 0.1131(18) Uiso 0.592(4) 1 d PG A 1
H63 H 0.9603 0.7774 0.4855 0.136 Uiso 0.592(4) 1 calc PR A 1
C64 C 1.0714(7) 0.6627(8) 0.4908(5) 0.1131(18) Uiso 0.592(4) 1 d PG A 1
H64 H 1.1215 0.6671 0.5156 0.136 Uiso 0.592(4) 1 calc PR A 1
C71 C 1.0939(5) 0.5889(7) 0.4713(4) 0.1131(18) Uiso 0.592(4) 1 d PG A 1
C65 C 1.1931(5) 0.5180(8) 0.4847(4) 0.1131(18) Uiso 0.592(4) 1 d PG A 1
H65 H 1.2471 0.519 0.5086 0.136 Uiso 0.592(4) 1 calc PR A 1
C66 C 1.2096(4) 0.4498(7) 0.4635(5) 0.1131(18) Uiso 0.592(4) 1 d PG A 1
H66 H 1.2753 0.4051 0.4725 0.136 Uiso 0.592(4) 1 calc PR A 1
C72 C 1.1283(4) 0.4447(5) 0.4273(4) 0.1131(18) Uiso 0.592(4) 1 d PG A 1
C67 C 1.1395(5) 0.3753(5) 0.4042(5) 0.1131(18) Uiso 0.592(4) 1 d PG A 1
H67 H 1.2026 0.3279 0.4125 0.136 Uiso 0.592(4) 1 calc PR A 1
C68 C 1.0576(6) 0.3782(5) 0.3697(5) 0.1131(18) Uiso 0.592(4) 1 d PG A 1
H68 H 1.0641 0.3321 0.3548 0.136 Uiso 0.592(4) 1 calc PR A 1
C69 C 0.9633(5) 0.4498(4) 0.3564(4) 0.1131(18) Uiso 0.592(4) 1 d PG A 1
H69 H 0.9085 0.4508 0.3321 0.136 Uiso 0.592(4) 1 calc PR A 1
C74 C 1.0308(4) 0.5138(4) 0.4129(3) 0.1131(18) Uiso 0.592(4) 1 d PG A 1
C73 C 1.0141(4) 0.5866(5) 0.4346(3) 0.1131(18) Uiso 0.592(4) 1 d PG A 1
C76 C 0.6317(4) 0.6374(5) 0.3243(3) 0.1131(18) Uiso 0.592(4) 1 d PG A 1
C75 C 0.6153(3) 0.7195(4) 0.3448(3) 0.1131(18) Uiso 0.592(4) 1 d PG A 1
Cu4A Cu 0.8442(4) 0.7435(3) 0.3962(2) 0.098(2) Uani 0.408(4) 1 d PG . 2
N61A N 0.9839(5) 0.6708(5) 0.4437(3) 0.1131(18) Uiso 0.408(4) 1 d PG A 2
N70A N 0.8675(6) 0.6363(4) 0.3711(4) 0.1131(18) Uiso 0.408(4) 1 d PG A 2
O60A O 0.6960(4) 0.7973(5) 0.3658(4) 0.1131(18) Uiso 0.408(4) 1 d PG A 2
O59A O 0.8129(6) 0.8324(5) 0.4367(4) 0.1131(18) Uiso 0.408(4) 1 d PG A 2
O62A O 0.5513(5) 0.9016(7) 0.3761(6) 0.1131(18) Uiso 0.408(4) 1 d PG A 2
O61A O 0.6789(9) 0.9479(6) 0.4419(6) 0.1131(18) Uiso 0.408(4) 1 d PG A 2
C62A C 1.0402(6) 0.6915(7) 0.4793(5) 0.1131(18) Uiso 0.408(4) 1 d PG A 2
H62A H 1.013 0.7458 0.4855 0.136 Uiso 0.408(4) 1 calc PR A 2
C63A C 1.1389(7) 0.6340(10) 0.5076(6) 0.1131(18) Uiso 0.408(4) 1 d PG A 2
H63A H 1.1767 0.6502 0.5324 0.136 Uiso 0.408(4) 1 calc PR A 2
C64A C 1.1802(7) 0.5540(9) 0.4991(7) 0.1131(18) Uiso 0.408(4) 1 d PG A 2
H64A H 1.2457 0.5152 0.5183 0.136 Uiso 0.408(4) 1 calc PR A 2
C71A C 1.1230(7) 0.5307(7) 0.4612(6) 0.1131(18) Uiso 0.408(4) 1 d PG A 2
C65A C 1.1599(9) 0.4502(6) 0.4467(7) 0.1131(18) Uiso 0.408(4) 1 d PG A 2
H65A H 1.2256 0.4091 0.4638 0.136 Uiso 0.408(4) 1 calc PR A 2
C66A C 1.1014(10) 0.4330(5) 0.4090(7) 0.1131(18) Uiso 0.408(4) 1 d PG A 2
H66A H 1.128 0.3806 0.4001 0.136 Uiso 0.408(4) 1 calc PR A 2
C72A C 0.9992(10) 0.4936(5) 0.3824(6) 0.1131(18) Uiso 0.408(4) 1 d PG A 2
C67A C 0.9333(12) 0.4796(7) 0.3433(8) 0.1131(18) Uiso 0.408(4) 1 d PG A 2
H67A H 0.9545 0.4278 0.3335 0.136 Uiso 0.408(4) 1 calc PR A 2
C68A C 0.8389(11) 0.5423(8) 0.3202(7) 0.1131(18) Uiso 0.408(4) 1 d PG A 2
H68A H 0.7944 0.5332 0.2947 0.136 Uiso 0.408(4) 1 calc PR A 2
C69A C 0.8074(8) 0.6208(7) 0.3342(5) 0.1131(18) Uiso 0.408(4) 1 d PG A 2
H69A H 0.7425 0.6633 0.3173 0.136 Uiso 0.408(4) 1 calc PR A 2
C74A C 0.9617(7) 0.5734(4) 0.3953(4) 0.1131(18) Uiso 0.408(4) 1 d PG A 2
C73A C 1.0247(6) 0.5922(5) 0.4345(4) 0.1131(18) Uiso 0.408(4) 1 d PG A 2
C76A C 0.6458(5) 0.8608(5) 0.3855(4) 0.1131(18) Uiso 0.408(4) 1 d PG A 2
C75A C 0.7169(6) 0.8840(5) 0.4252(4) 0.1131(18) Uiso 0.408(4) 1 d PG A 2

loop_
_atom_site_aniso_label
_atom_site_aniso_U_11
_atom_site_aniso_U_22
_atom_site_aniso_U_33
_atom_site_aniso_U_23
_atom_site_aniso_U_13
_atom_site_aniso_U_12
W1 0.0398(3) 0.0363(3) 0.0377(3) -0.0118(3) 0.0050(2) -0.0220(3)
W2 0.0356(3) 0.0318(3) 0.0287(3) -0.0081(3) 0.0002(2) -0.0117(3)
W3 0.0391(4) 0.0416(4) 0.0348(4) -0.0191(3) 0.0072(2) -0.0173(3)
W4 0.0299(4) 0.0369(4) 0.0452(4) -0.0123(3) 0.0068(2) -0.0153(3)
W5 0.0365(4) 0.0369(4) 0.0306(3) -0.0132(3) 0.0060(2) -0.0147(3)
W6 0.0297(3) 0.0359(4) 0.0346(4) -0.0131(3) -0.0003(2) -0.0147(3)
W7 0.0357(4) 0.0503(5) 0.0320(4) -0.0134(3) 0.0083(2) -0.0221(3)
W8 0.0538(5) 0.0572(5) 0.0290(4) -0.0159(3) 0.0020(3) -0.0287(4)
W9 0.0419(4) 0.0507(5) 0.0435(4) -0.0084(3) -0.0086(3) -0.0263(3)
W10 0.0325(4) 0.0307(4) 0.0428(4) -0.0098(3) 0.0026(2) -0.0119(3)
W11 0.0374(4) 0.0378(4) 0.0401(4) -0.0076(3) 0.0022(2) -0.0198(3)
W12 0.0438(4) 0.0460(5) 0.0338(4) -0.0031(3) -0.0049(3) -0.0216(3)
Si1 0.0200(15) 0.0187(17) 0.0192(15) -0.0057(13) 0.0003(12) -0.0052(13)
Cu1 0.0322(9) 0.0401(10) 0.0505(10) -0.0208(9) -0.0012(7) -0.0082(8)
Cu2 0.0918(14) 0.0790(15) 0.0431(11) -0.0241(10) 0.0027(9) -0.0450(12)
Cu3 0.0470(10) 0.0446(11) 0.0565(11) -0.0189(9) 0.0019(8) -0.0132(9)
Cu13 0.0391(4) 0.0416(4) 0.0348(4) -0.0191(3) 0.0072(2) -0.0173(3)
Cu14 0.0299(4) 0.0369(4) 0.0452(4) -0.0123(3) 0.0068(2) -0.0153(3)
Cu15 0.0365(4) 0.0369(4) 0.0306(3) -0.0132(3) 0.0060(2) -0.0147(3)
Cu16 0.0297(3) 0.0359(4) 0.0346(4) -0.0131(3) -0.0003(2) -0.0147(3)
Cu17 0.0357(4) 0.0503(5) 0.0320(4) -0.0134(3) 0.0083(2) -0.0221(3)
Cu18 0.0538(5) 0.0572(5) 0.0290(4) -0.0159(3) 0.0020(3) -0.0287(4)
Cu19 0.0419(4) 0.0507(5) 0.0435(4) -0.0084(3) -0.0086(3) -0.0263(3)
Cu20 0.0325(4) 0.0307(4) 0.0428(4) -0.0098(3) 0.0026(2) -0.0119(3)
Cu21 0.0374(4) 0.0378(4) 0.0401(4) -0.0076(3) 0.0022(2) -0.0198(3)
Cu22 0.0438(4) 0.0460(5) 0.0338(4) -0.0031(3) -0.0049(3) -0.0216(3)
O1 0.048(5) 0.034(5) 0.044(5) -0.015(4) 0.005(4) -0.023(4)
O2 0.038(5) 0.039(6) 0.046(5) -0.016(4) 0.001(4) -0.015(4)
O3 0.051(5) 0.057(6) 0.046(5) -0.026(5) 0.009(4) -0.027(5)
O4 0.050(6) 0.049(6) 0.056(6) -0.003(5) -0.004(4) -0.023(5)
O5 0.046(5) 0.052(6) 0.048(5) -0.025(5) -0.006(4) -0.007(5)
O6 0.052(5) 0.037(6) 0.042(5) -0.011(4) 0.001(4) -0.011(5)
O7 0.049(6) 0.075(7) 0.060(6) -0.022(6) 0.015(4) -0.027(5)
O8 0.094(8) 0.097(9) 0.066(7) -0.028(7) 0.009(6) -0.050(7)
O9 0.076(7) 0.080(8) 0.071(7) -0.020(6) -0.001(5) -0.050(6)
O10 0.057(6) 0.060(7) 0.049(6) -0.007(5) 0.005(4) -0.029(5)
O11 0.065(6) 0.063(7) 0.058(6) -0.013(5) 0.008(5) -0.030(6)
O12 0.053(6) 0.061(7) 0.065(6) -0.009(6) -0.005(5) -0.016(5)
O13 0.030(4) 0.033(5) 0.036(5) -0.011(4) 0.002(3) -0.010(4)
O14 0.027(4) 0.019(5) 0.044(5) -0.006(4) 0.008(3) -0.003(4)
O15 0.043(5) 0.034(5) 0.032(5) -0.018(4) -0.002(4) -0.009(4)
O16 0.036(5) 0.005(4) 0.056(5) -0.015(4) -0.001(4) 0.006(3)
O17 0.025(4) 0.032(5) 0.031(4) -0.007(4) 0.005(3) -0.012(4)
O18 0.030(4) 0.032(5) 0.031(4) -0.013(4) 0.003(3) -0.012(4)
O19 0.033(5) 0.045(6) 0.037(5) -0.022(4) 0.001(4) -0.013(4)
O20 0.054(5) 0.066(7) 0.045(5) -0.029(5) 0.018(4) -0.043(5)
O21 0.050(5) 0.048(6) 0.036(5) -0.025(4) 0.008(4) -0.025(5)
O22 0.037(5) 0.040(5) 0.045(5) -0.017(4) 0.009(4) -0.017(4)
O23 0.032(4) 0.022(5) 0.037(5) -0.014(4) 0.002(3) -0.007(4)
O24 0.024(4) 0.060(6) 0.048(5) -0.027(5) 0.003(4) -0.018(4)
O25 0.043(5) 0.049(6) 0.037(5) -0.012(4) 0.005(4) -0.028(5)
O26 0.042(5) 0.067(7) 0.034(5) -0.017(5) 0.000(4) -0.033(5)
O27 0.022(4) 0.041(5) 0.037(5) -0.002(4) -0.008(3) -0.006(4)
O28 0.030(5) 0.052(6) 0.048(5) -0.019(5) 0.007(4) -0.018(4)
O29 0.037(5) 0.039(5) 0.046(5) -0.020(4) 0.011(4) -0.019(4)
O30 0.039(5) 0.039(6) 0.050(5) -0.017(5) 0.007(4) -0.012(4)
O31 0.033(5) 0.031(5) 0.042(5) -0.008(4) -0.001(4) -0.008(4)
O32 0.053(5) 0.047(6) 0.035(5) 0.001(4) -0.003(4) -0.026(5)
O33 0.031(5) 0.058(6) 0.046(5) -0.018(5) -0.007(4) -0.017(5)
O34 0.034(5) 0.044(6) 0.046(5) -0.013(5) 0.002(4) -0.018(4)
O35 0.035(5) 0.042(6) 0.036(5) -0.006(4) 0.009(4) -0.014(4)
O36 0.030(5) 0.054(6) 0.045(5) -0.018(5) 0.000(4) -0.020(4)
O37 0.034(5) 0.036(5) 0.029(4) -0.010(4) 0.004(3) -0.016(4)
O38 0.028(4) 0.036(5) 0.029(4) -0.013(4) 0.000(3) -0.008(4)
O39 0.030(4) 0.028(5) 0.025(4) -0.007(4) 0.001(3) -0.011(4)
O40 0.048(5) 0.043(6) 0.031(5) -0.012(4) 0.005(4) -0.028(4)
Cu4 0.117(4) 0.140(4) 0.109(4) -0.013(3) -0.002(3) -0.048(3)
Cu4A 0.099(4) 0.102(5) 0.085(4) 0.000(4) -0.022(3) -0.048(4)

loop_
_atom_type_symbol
_atom_type_description
_atom_type_scat_dispersion_real
_atom_type_scat_dispersion_imag
_atom_type_scat_source
C C 0.0033 0.0016 'International Tables Vol C Tables 4.2.6.8 and 6.1.1.4'
H H 0 0 'International Tables Vol C Tables 4.2.6.8 and 6.1.1.4'
N N 0.0061 0.0033 'International Tables Vol C Tables 4.2.6.8 and 6.1.1.4'
O O 0.0106 0.006 'International Tables Vol C Tables 4.2.6.8 and 6.1.1.4'
Si Si 0.0817 0.0704 'International Tables Vol C Tables 4.2.6.8 and 6.1.1.4'
K K 0.2009 0.2494 'International Tables Vol C Tables 4.2.6.8 and 6.1.1.4'
Cu Cu 0.3201 1.2651 'International Tables Vol C Tables 4.2.6.8 and 6.1.1.4'
W W -0.849 6.8722 'International Tables Vol C Tables 4.2.6.8 and 6.1.1.4'

loop_
_geom_angle_atom_site_label_1
_geom_angle_atom_site_label_2
_geom_angle_atom_site_label_3
_geom_angle
_geom_angle_site_symmetry_1
_geom_angle_site_symmetry_2
_geom_angle_site_symmetry_3
_geom_angle_publ_flag
O1 W1 O13 98.8(3) . . . yes
O1 W1 O15 100.3(4) . . . yes
O1 W1 O16 101.0(3) . . . yes
O1 W1 O21 102.2(3) . . . yes
O1 W1 O37 170.1(3) . . . yes
O13 W1 O15 87.2(3) . . . yes
O13 W1 O16 87.6(3) . . . yes
O13 W1 O21 159.0(3) . . . yes
O13 W1 O37 73.2(3) . . . yes
O15 W1 O16 158.6(3) . . . yes
O15 W1 O21 90.3(3) . . . yes
O15 W1 O37 73.9(3) . . . yes
O16 W1 O21 87.1(3) . . . yes
O16 W1 O37 84.6(3) . . . yes
O21 W1 O37 86.1(3) . . . yes
O2 W2 O13 99.7(3) . . . yes
O2 W2 O14 100.2(3) . . . yes
O2 W2 O17 101.8(3) . . . yes
O2 W2 O18 102.2(3) . . . yes
O2 W2 O37 170.7(3) . . . yes
O13 W2 O14 88.2(3) . . . yes
O13 W2 O17 89.6(3) . . . yes
O13 W2 O18 158.1(3) . . . yes
O13 W2 O37 73.2(3) . . . yes
O14 W2 O17 158.0(3) . . . yes
O14 W2 O18 87.7(3) . . . yes
O14 W2 O37 74.0(3) . . . yes
O17 W2 O18 86.2(3) . . . yes
O17 W2 O37 84.4(3) . . . yes
O18 W2 O37 85.0(3) . . . yes
O3 W3 O14 98.8(3) . . . yes
O3 W3 O15 98.2(4) . . . yes
O3 W3 O19 102.5(4) . . . yes
O3 W3 O20 102.2(4) . . . yes
O3 W3 O37 168.2(3) . . . yes
O14 W3 O15 86.9(3) . . . yes
O14 W3 O19 89.8(3) . . . yes
O14 W3 O20 159.0(4) . . . yes
O14 W3 O37 73.7(3) . . . yes
O15 W3 O19 159.3(3) . . . yes
O15 W3 O20 88.6(3) . . . yes
O15 W3 O37 72.7(3) . . . yes
O19 W3 O20 87.3(3) . . . yes
O19 W3 O37 86.8(3) . . . yes
O20 W3 O37 85.4(3) . . . yes
O4 W4 O16 102.2(4) . . . yes
O4 W4 O22 99.4(4) . . . yes
O4 W4 O27 100.4(4) . . . yes
O4 W4 O28 97.6(4) . . . yes
O4 W4 O38 169.1(4) . . . yes
O16 W4 O22 89.1(3) . . . yes
O16 W4 O27 88.6(3) . . . yes
O16 W4 O28 160.2(3) . . . yes
O16 W4 O38 86.5(3) . . . yes
O22 W4 O27 160.1(3) . . . yes
O22 W4 O28 86.9(3) . . . yes
O22 W4 O38 74.1(3) . . . yes
O27 W4 O28 88.6(3) . . . yes
O27 W4 O38 86.1(3) . . . yes
O28 W4 O38 73.7(3) . . . yes
O5 W5 O17 102.7(3) . . . yes
O5 W5 O22 99.8(3) . . . yes
O5 W5 O23 101.3(3) . . . yes
O5 W5 O29 99.3(4) . . . yes
O5 W5 O38 170.6(3) . . . yes
O17 W5 O22 87.9(3) . . . yes
O17 W5 O23 85.9(3) . . . yes
O17 W5 O29 158.0(3) . . . yes
O17 W5 O38 84.4(3) . . . yes
O22 W5 O23 158.8(3) . . . yes
O22 W5 O29 88.8(3) . . . yes
O22 W5 O38 73.9(3) . . . yes
O23 W5 O29 89.4(3) . . . yes
O23 W5 O38 85.3(3) . . . yes
O29 W5 O38 73.9(3) . . . yes
O6 W6 O18 102.0(3) . . . yes
O6 W6 O23 101.4(3) . . . yes
O6 W6 O24 98.6(3) . . . yes
O6 W6 O30 98.9(4) . . . yes
O6 W6 O39 169.2(3) . . . yes
O18 W6 O23 85.4(3) . . . yes
O18 W6 O24 89.8(3) . . . yes
O18 W6 O30 159.0(3) . . . yes
O18 W6 O39 86.4(3) . . . yes
O23 W6 O24 160.1(3) . . . yes
O23 W6 O30 88.6(3) . . . yes
O23 W6 O39 86.0(3) . . . yes
O24 W6 O30 89.1(3) . . . yes
O24 W6 O39 74.4(3) . . . yes
O30 W6 O39 73.1(3) . . . yes
O7 W7 O19 102.1(4) . . . yes
O7 W7 O24 99.0(4) . . . yes
O7 W7 O25 102.3(4) . . . yes
O7 W7 O31 99.3(4) . . . yes
O7 W7 O39 168.9(4) . . . yes
O19 W7 O24 87.7(3) . . . yes
O19 W7 O25 87.5(3) . . . yes
O19 W7 O31 158.5(3) . . . yes
O19 W7 O39 85.8(3) . . . yes
O24 W7 O25 158.7(3) . . . yes
O24 W7 O31 88.0(3) . . . yes
O24 W7 O39 73.2(3) . . . yes
O25 W7 O31 88.9(3) . . . yes
O25 W7 O39 85.7(3) . . . yes
O31 W7 O39 72.9(3) . . . yes
O8 W8 O20 102.4(4) . . . yes
O8 W8 O25 101.8(4) . . . yes
O8 W8 O26 98.5(4) . . . yes
O8 W8 O32 98.6(4) . . . yes
O8 W8 O40 169.3(4) . . . yes
O20 W8 O25 86.0(3) . . . yes
O20 W8 O26 90.1(3) . . . yes
O20 W8 O32 159.0(3) . . . yes
O20 W8 O40 85.8(3) . . . yes
O25 W8 O26 159.7(3) . . . yes
O25 W8 O32 88.5(3) . . . yes
O25 W8 O40 85.5(3) . . . yes
O26 W8 O32 88.0(3) . . . yes
O26 W8 O40 74.3(3) . . . yes
O32 W8 O40 73.6(3) . . . yes
O9 W9 O21 102.0(4) . . . yes
O9 W9 O26 101.5(4) . . . yes
O9 W9 O27 99.1(4) . . . yes
O9 W9 O33 97.7(4) . . . yes
O9 W9 O40 171.0(3) . . . yes
O21 W9 O26 89.6(3) . . . yes
O21 W9 O27 85.2(3) . . . yes
O21 W9 O33 159.9(3) . . . yes
O21 W9 O40 86.0(3) . . . yes
O26 W9 O27 159.3(3) . . . yes
O26 W9 O33 90.0(3) . . . yes
O26 W9 O40 74.0(3) . . . yes
O27 W9 O33 88.2(3) . . . yes
O27 W9 O40 85.6(3) . . . yes
O33 W9 O40 74.7(3) . . . yes
O10 W10 O28 98.9(4) . . . yes
O10 W10 O29 98.2(4) . . . yes
O10 W10 O34 102.1(4) . . . yes
O10 W10 O36 101.8(4) . . . yes
O10 W10 O38 168.6(3) . . . yes
O28 W10 O29 87.4(3) . . . yes
O28 W10 O34 159.0(3) . . . yes
O28 W10 O36 88.5(3) . . . yes
O28 W10 O38 73.0(3) . . . yes
O29 W10 O34 88.6(3) . . . yes
O29 W10 O36 159.9(3) . . . yes
O29 W10 O38 73.8(3) . . . yes
O34 W10 O36 88.2(3) . . . yes
O34 W10 O38 86.1(3) . . . yes
O36 W10 O38 86.2(3) . . . yes
O11 W11 O30 97.6(4) . . . yes
O11 W11 O31 99.9(4) . . . yes
O11 W11 O34 100.7(4) . . . yes
O11 W11 O35 102.2(4) . . . yes
O11 W11 O39 168.5(4) . . . yes
O30 W11 O31 88.0(3) . . . yes
O30 W11 O34 87.4(3) . . . yes
O30 W11 O35 160.1(3) . . . yes
O30 W11 O39 72.8(3) . . . yes
O31 W11 O34 159.3(3) . . . yes
O31 W11 O35 90.0(3) . . . yes
O31 W11 O39 73.9(3) . . . yes
O34 W11 O35 87.5(3) . . . yes
O34 W11 O39 85.5(3) . . . yes
O35 W11 O39 87.7(3) . . . yes
O12 W12 O32 101.5(4) . . . yes
O12 W12 O33 100.3(4) . . . yes
O12 W12 O35 99.7(4) . . . yes
O12 W12 O36 99.7(4) . . . yes
O12 W12 O40 172.2(4) . . . yes
O32 W12 O33 89.7(3) . . . yes
O32 W12 O35 89.6(3) . . . yes
O32 W12 O36 158.8(3) . . . yes
O32 W12 O40 73.3(3) . . . yes
O33 W12 O35 159.7(3) . . . yes
O33 W12 O36 87.3(3) . . . yes
O33 W12 O40 74.2(3) . . . yes
O35 W12 O36 86.1(3) . . . yes
O35 W12 O40 86.2(3) . . . yes
O36 W12 O40 85.7(3) . . . yes
O1 Cu1 O50 93.0(3) . . . yes
O1 Cu1 O51 90.8(3) . . . yes
O1 Cu1 N1 84.2(3) . . . yes
O1 Cu1 N10 94.2(3) . . . yes
O1 Cu1 O2 173.0(3) . . 2_767 yes
O50 Cu1 O51 85.6(3) . . . yes
O50 Cu1 N1 96.3(4) . . . yes
O50 Cu1 N10 172.8(3) . . . yes
O2 Cu1 O50 91.8(3) 2_767 . . yes
O51 Cu1 N1 174.7(3) . . . yes
O51 Cu1 N10 95.4(4) . . . yes
O2 Cu1 O51 94.7(3) 2_767 . . yes
N1 Cu1 N10 83.4(4) . . . yes
O2 Cu1 N1 90.2(3) 2_767 . . yes
O2 Cu1 N10 81.0(3) 2_767 . . yes
O52 Cu2 O53 79.0(4) . . . yes
O52 Cu2 O54 90.9(4) . . . yes
O52 Cu2 N21 95.6(4) . . . yes
O52 Cu2 N30 101.2(4) . . . yes
O52 Cu2 O62 151.8(3) . . 2_676 yes
O53 Cu2 O54 90.3(4) . . . yes
O53 Cu2 N21 171.8(4) . . . yes
O53 Cu2 N30 93.6(5) . . . yes
O53 Cu2 O62 73.0(4) . . 2_676 yes
O54 Cu2 N21 96.0(5) . . . yes
O54 Cu2 N30 167.9(4) . . . yes
O54 Cu2 O62 86.3(4) . . 2_676 yes
N21 Cu2 N30 81.4(5) . . . yes
O62 Cu2 N21 112.7(3) 2_676 . . yes
O62 Cu2 N30 83.9(4) 2_676 . . yes
O59 Cu4 O60 85.13 . . . yes
O59 Cu4 O63 87.1(8) . . . yes
O59 Cu4 N70 167.85 . . . yes
O60 Cu4 O63 101.0(7) . . . yes
O60 Cu4 N70 95.05 . . . yes
O63 Cu4 N70 104.7(8) . . . yes
O11 Cu4A N70A 110.4(4) 2_776 . . yes
O63 Cu4A N70A 52.8(7) . . . yes
O11 Cu4A O63 59.8(7) 2_776 . . yes
O59A Cu4A O60A 85.12 . . . yes
O59A Cu4A N70A 167.84 . . . yes
O11 Cu4A O59A 81.8(4) 2_776 . . yes
O59A Cu4A O63 138.8(7) . . . yes
O60A Cu4A O63 80.8(6) . . . yes
O11 Cu4A O60A 89.5(4) 2_776 . . yes
O60A Cu4A N70A 95.08 . . . yes
O3 Cu13 O15 98.2(4) . . . yes
O3 Cu13 O14 98.8(3) . . . yes
O3 Cu13 O37 168.2(3) . . . yes
O3 Cu13 O19 102.5(4) . . . yes
O3 Cu13 O20 102.2(4) . . . yes
O20 Cu13 O37 85.4(3) . . . yes
O14 Cu13 O20 159.0(4) . . . yes
O14 Cu13 O37 73.7(3) . . . yes
O15 Cu13 O19 159.3(3) . . . yes
O15 Cu13 O20 88.6(3) . . . yes
O15 Cu13 O37 72.7(3) . . . yes
O14 Cu13 O15 86.9(3) . . . yes
O14 Cu13 O19 89.8(3) . . . yes
O19 Cu13 O37 86.8(3) . . . yes
O19 Cu13 O20 87.3(3) . . . yes
O4 Cu14 O27 100.4(4) . . . yes
O4 Cu14 O22 99.4(4) . . . yes
O16 Cu14 O22 89.1(3) . . . yes
O4 Cu14 O28 97.6(4) . . . yes
O4 Cu14 O38 169.1(4) . . . yes
O4 Cu14 O16 102.2(4) . . . yes
O16 Cu14 O28 160.2(3) . . . yes
O16 Cu14 O38 86.5(3) . . . yes
O22 Cu14 O27 160.1(3) . . . yes
O22 Cu14 O28 86.9(3) . . . yes
O22 Cu14 O38 74.1(3) . . . yes
O27 Cu14 O28 88.6(3) . . . yes
O16 Cu14 O27 88.6(3) . . . yes
O28 Cu14 O38 73.7(3) . . . yes
O27 Cu14 O38 86.1(3) . . . yes
O5 Cu15 O22 99.8(3) . . . yes
O5 Cu15 O23 101.3(3) . . . yes
O5 Cu15 O38 170.6(3) . . . yes
O17 Cu15 O22 87.9(3) . . . yes
O5 Cu15 O29 99.3(4) . . . yes
O5 Cu15 O17 102.7(3) . . . yes
O17 Cu15 O29 158.0(3) . . . yes
O17 Cu15 O38 84.4(3) . . . yes
O22 Cu15 O23 158.8(3) . . . yes
O22 Cu15 O29 88.8(3) . . . yes
O22 Cu15 O38 73.9(3) . . . yes
O23 Cu15 O29 89.4(3) . . . yes
O17 Cu15 O23 85.9(3) . . . yes
O29 Cu15 O38 73.9(3) . . . yes
O23 Cu15 O38 85.3(3) . . . yes
O6 Cu16 O30 98.9(4) . . . yes
O6 Cu16 O39 169.2(3) . . . yes
O18 Cu16 O24 89.8(3) . . . yes
O18 Cu16 O30 159.0(3) . . . yes
O18 Cu16 O23 85.4(3) . . . yes
O6 Cu16 O24 98.6(3) . . . yes
O6 Cu16 O18 102.0(3) . . . yes
O6 Cu16 O23 101.4(3) . . . yes
O23 Cu16 O24 160.1(3) . . . yes
O23 Cu16 O30 88.6(3) . . . yes
O23 Cu16 O39 86.0(3) . . . yes
O24 Cu16 O30 89.1(3) . . . yes
O24 Cu16 O39 74.4(3) . . . yes
O30 Cu16 O39 73.1(3) . . . yes
O18 Cu16 O39 86.4(3) . . . yes
O7 Cu17 O25 102.3(4) . . . yes
O7 Cu17 O31 99.3(4) . . . yes
O7 Cu17 O39 168.9(4) . . . yes
O19 Cu17 O24 87.7(3) . . . yes
O19 Cu17 O25 87.5(3) . . . yes
O19 Cu17 O31 158.5(3) . . . yes
O7 Cu17 O19 102.1(4) . . . yes
O7 Cu17 O24 99.0(4) . . . yes
O24 Cu17 O25 158.7(3) . . . yes
O24 Cu17 O31 88.0(3) . . . yes
O24 Cu17 O39 73.2(3) . . . yes
O25 Cu17 O31 88.9(3) . . . yes
O25 Cu17 O39 85.7(3) . . . yes
O31 Cu17 O39 72.9(3) . . . yes
O19 Cu17 O39 85.8(3) . . . yes
O8 Cu18 O32 98.6(4) . . . yes
O8 Cu18 O40 169.3(4) . . . yes
O20 Cu18 O25 86.0(3) . . . yes
O20 Cu18 O26 90.1(3) . . . yes
O20 Cu18 O32 159.0(3) . . . yes
O20 Cu18 O40 85.8(3) . . . yes
O8 Cu18 O20 102.4(4) . . . yes
O8 Cu18 O25 101.8(4) . . . yes
O8 Cu18 O26 98.5(4) . . . yes
O25 Cu18 O32 88.5(3) . . . yes
O25 Cu18 O40 85.5(3) . . . yes
O26 Cu18 O32 88.0(3) . . . yes
O26 Cu18 O40 74.3(3) . . . yes
O32 Cu18 O40 73.6(3) . . . yes
O25 Cu18 O26 159.7(3) . . . yes
O21 Cu19 O40 86.0(3) . . . yes
O9 Cu19 O33 97.7(4) . . . yes
O9 Cu19 O40 171.0(3) . . . yes
O21 Cu19 O26 89.6(3) . . . yes
O21 Cu19 O27 85.2(3) . . . yes
O21 Cu19 O33 159.9(3) . . . yes
O9 Cu19 O21 102.0(4) . . . yes
O9 Cu19 O26 101.5(4) . . . yes
O9 Cu19 O27 99.1(4) . . . yes
O26 Cu19 O33 90.0(3) . . . yes
O26 Cu19 O40 74.0(3) . . . yes
O27 Cu19 O33 88.2(3) . . . yes
O27 Cu19 O40 85.6(3) . . . yes
O33 Cu19 O40 74.7(3) . . . yes
O26 Cu19 O27 159.3(3) . . . yes
O29 Cu20 O38 73.8(3) . . . yes
O28 Cu20 O34 159.0(3) . . . yes
O28 Cu20 O36 88.5(3) . . . yes
O28 Cu20 O38 73.0(3) . . . yes
O29 Cu20 O34 88.6(3) . . . yes
O29 Cu20 O36 159.9(3) . . . yes
O10 Cu20 O28 98.9(4) . . . yes
O10 Cu20 O29 98.2(4) . . . yes
O10 Cu20 O34 102.1(4) . . . yes
O10 Cu20 O36 101.8(4) . . . yes
O10 Cu20 O38 168.6(3) . . . yes
O28 Cu20 O29 87.4(3) . . . yes
O34 Cu20 O38 86.1(3) . . . yes
O36 Cu20 O38 86.2(3) . . . yes
O34 Cu20 O36 88.2(3) . . . yes
O30 Cu21 O39 72.8(3) . . . yes
O31 Cu21 O35 90.0(3) . . . yes
O31 Cu21 O39 73.9(3) . . . yes
O31 Cu21 O34 159.3(3) . . . yes
O30 Cu21 O34 87.4(3) . . . yes
O30 Cu21 O35 160.1(3) . . . yes
O11 Cu21 O30 97.6(4) . . . yes
O11 Cu21 O31 99.9(4) . . . yes
O11 Cu21 O34 100.7(4) . . . yes
O11 Cu21 O35 102.2(4) . . . yes
O11 Cu21 O39 168.5(4) . . . yes
O30 Cu21 O31 88.0(3) . . . yes
O34 Cu21 O39 85.5(3) . . . yes
O35 Cu21 O39 87.7(3) . . . yes
O34 Cu21 O35 87.5(3) . . . yes
O33 Cu22 O35 159.7(3) . . . yes
O33 Cu22 O40 74.2(3) . . . yes
O35 Cu22 O36 86.1(3) . . . yes
O33 Cu22 O36 87.3(3) . . . yes
O32 Cu22 O36 158.8(3) . . . yes
O32 Cu22 O40 73.3(3) . . . yes
O12 Cu22 O32 101.5(4) . . . yes
O12 Cu22 O33 100.3(4) . . . yes
O12 Cu22 O35 99.7(4) . . . yes
O12 Cu22 O36 99.7(4) . . . yes
O12 Cu22 O40 172.2(4) . . . yes
O32 Cu22 O33 89.7(3) . . . yes
O32 Cu22 O35 89.6(3) . . . yes
O36 Cu22 O40 85.7(3) . . . yes
O35 Cu22 O40 86.2(3) . . . yes
O57 Cu3 N50 93.3(4) . . . yes
O57 Cu3 O58 173.0(4) . . 2_676 yes
O58 Cu3 N41 79.5(4) 2_676 . . yes
O58 Cu3 N50 80.8(4) 2_676 . . yes
N41 Cu3 N50 82.8(5) . . . yes
O57 Cu3 N41 96.2(4) . . . yes
O55 Cu3 O57 88.8(4) . . . yes
O55 Cu3 N41 174.9(4) . . . yes
O55 Cu3 N50 95.8(4) . . . yes
O55 Cu3 O58 95.4(4) . . 2_676 yes
O56 Cu3 O57 93.5(4) . . . yes
O56 Cu3 N41 93.6(5) . . . yes
O56 Cu3 N50 172.6(4) . . . yes
O56 Cu3 O58 92.2(4) . . 2_676 yes
O55 Cu3 O56 87.2(4) . . . yes
O37 Si1 O39 109.3(4) . . . yes
O37 Si1 O40 109.5(4) . . . yes
O37 Si1 O38 108.5(4) . . . yes
O38 Si1 O40 110.3(4) . . . yes
O39 Si1 O40 109.9(4) . . . yes
O38 Si1 O39 109.3(4) . . . yes
W1 O1 Cu1 135.9(4) . . . yes
W2 O2 Cu1 127.4(4) . . 2_767 yes
W1 O13 W2 122.1(4) . . . yes
W2 O14 W3 120.9(4) . . . yes
W2 O14 Cu13 120.9(4) . . . yes
W1 O15 W3 121.6(4) . . . yes
W1 O15 Cu13 121.6(4) . . . yes
W1 O16 W4 148.6(4) . . . yes
W1 O16 Cu14 148.6(4) . . . yes
W2 O17 W5 151.4(4) . . . yes
W2 O17 Cu15 151.4(4) . . . yes
W2 O18 W6 150.6(4) . . . yes
W2 O18 Cu16 150.6(4) . . . yes
W1 O21 W9 150.5(5) . . . yes
W1 O21 Cu19 150.5(5) . . . yes
Cu20 O34 Cu21 148.7(4) . . . yes
W10 O34 W11 148.7(4) . . . yes
W1 O37 Cu13 91.8(3) . . . yes
W1 O37 W2 91.5(3) . . . yes
W1 O37 W3 91.8(3) . . . yes
W1 O37 Si1 124.7(4) . . . yes
W2 O37 Cu13 91.4(3) . . . yes
W2 O37 W3 91.4(3) . . . yes
W2 O37 Si1 124.8(4) . . . yes
W3 O37 Si1 122.9(4) . . . yes
Cu13 O37 Si1 122.9(4) . . . yes
Cu14 O38 Si1 123.3(4) . . . yes
W4 O38 Si1 123.3(4) . . . yes
W5 O38 Si1 124.7(4) . . . yes
W10 O38 Si1 123.5(4) . . . yes
Cu15 O38 Si1 124.7(4) . . . yes
Cu20 O38 Si1 123.5(4) . . . yes
W6 O39 Si1 124.7(4) . . . yes
W7 O39 Si1 123.3(4) . . . yes
W11 O39 Si1 123.1(4) . . . yes
Cu16 O39 Si1 124.7(4) . . . yes
Cu17 O39 Si1 123.3(4) . . . yes
Cu21 O39 Si1 123.1(4) . . . yes
W8 O40 Si1 124.7(5) . . . yes
W9 O40 Si1 124.2(4) . . . yes
W12 O40 Si1 124.0(5) . . . yes
Cu18 O40 Si1 124.7(5) . . . yes
Cu19 O40 Si1 124.2(4) . . . yes
Cu22 O40 Si1 124.0(5) . . . yes
Cu1 O50 C15 110.6(7) . . 2_767 yes
Cu1 O51 C15 110.1(7) . . . yes
Cu2 O52 C35 108.2(9) . . 2_686 yes
Cu2 O53 C35 119.4(10) . . . yes
Cu4 O59 C75 112.42 . . . yes
Cu4A O59A C75A 112.52 . . . yes
Cu4 O60 C76 113.02 . . . yes
Cu4A O60A C76A 112.90 . . . yes
Cu2 O62 C76 118.5(6) 2_676 . . yes
C2 N1 C13 118.6(11) . . . yes
Cu1 N1 C13 111.1(8) . . . yes
Cu1 N1 C2 130.0(9) . . . yes
C9 N10 C14 115.8(11) . . . yes
Cu1 N10 C14 112.6(9) . . . yes
Cu1 N10 C9 131.6(9) . . . yes
C22 N21 C33 118.4(12) . . . yes
Cu2 N21 C22 128.1(9) . . . yes
Cu2 N21 C33 113.4(9) . . . yes
Cu2 N30 C34 113.3(10) . . . yes
C29 N30 C34 114.5(12) . . . yes
Cu2 N30 C29 132.2(10) . . . yes
C62 N61 C73 118.52 . . . yes
C62A N61A C73A 118.60 . . . yes
Cu4 N70 C74 111.86 . . . yes
C69 N70 C74 118.24 . . . yes
Cu4 N70 C69 129.87 . . . yes
C69A N70A C74A 118.05 . . . yes
Cu4A N70A C69A 129.97 . . . yes
Cu4A N70A C74A 111.95 . . . yes
Cu3 N41 C42 128.4(10) . . . yes
C42 N41 C53 119.4(12) . . . yes
Cu3 N41 C53 112.1(9) . . . yes
Cu3 N50 C54 112.9(8) . . . yes
C49 N50 C54 118.8(11) . . . yes
Cu3 N50 C49 128.3(10) . . . yes
N1 C2 C3 122.9(13) . . . yes
C2 C3 C4 119.7(15) . . . no
C3 C4 C11 119.6(13) . . . no
C6 C5 C11 122.2(12) . . . no
C5 C6 C12 120.4(12) . . . no
C8 C7 C12 122.9(13) . . . no
C7 C8 C9 113.6(13) . . . no
N10 C9 C8 127.6(12) . . . yes
C5 C11 C13 116.4(12) . . . no
C4 C11 C5 124.8(12) . . . no
C4 C11 C13 118.7(12) . . . no
C6 C12 C7 125.5(12) . . . no
C6 C12 C14 118.3(12) . . . no
C7 C12 C14 116.2(11) . . . no
N1 C13 C11 120.4(11) . . . yes
C11 C13 C14 122.8(11) . . . no
N1 C13 C14 116.8(10) . . . yes
N10 C14 C13 116.1(11) . . . yes
C12 C14 C13 119.8(11) . . . no
N10 C14 C12 124.0(12) . . . yes
O50 C15 O51 126.3(11) 2_767 . . yes
O51 C15 C15 117.2(10) . . 2_767 yes
O50 C15 C15 116.5(10) 2_767 . 2_767 yes
N21 C22 C23 123.7(13) . . . yes
C22 C23 C24 115.9(14) . . . no
C23 C24 C31 123.3(13) . . . no
C26 C25 C31 119.0(14) . . . no
C25 C26 C32 121.8(14) . . . no
C28 C27 C32 115.6(15) . . . no
C27 C28 C29 125.3(17) . . . no
N30 C29 C28 121.6(14) . . . yes
C25 C31 C33 121.8(14) . . . no
C24 C31 C25 124.9(13) . . . no
C24 C31 C33 113.3(12) . . . no
C26 C32 C34 118.1(13) . . . no
C26 C32 C27 122.6(14) . . . no
C27 C32 C34 119.2(13) . . . no
N21 C33 C31 125.2(13) . . . yes
N21 C33 C34 116.0(11) . . . yes
C31 C33 C34 118.7(12) . . . no
C32 C34 C33 120.5(12) . . . no
N30 C34 C33 115.9(12) . . . yes
N30 C34 C32 123.7(13) . . . yes
O53 C35 C35 115.2(13) . . 2_686 yes
O52 C35 O53 126.6(14) 2_686 . . yes
O52 C35 C35 118.2(13) 2_686 . 2_686 yes
N61 C62 C63 121.89 . . . yes
N61A C62A C63A 121.70 . . . yes
C62 C63 C64 120.00 . . . no
C62A C63A C64A 120.10 . . . no
C63 C64 C71 119.45 . . . no
C63A C64A C71A 119.46 . . . no
C66 C65 C71 121.28 . . . no
C66A C65A C71A 121.39 . . . no
C65 C66 C72 121.40 . . . no
C65A C66A C72A 121.36 . . . no
C68 C67 C72 119.28 . . . no
C68A C67A C72A 119.15 . . . no
C67 C68 C69 120.60 . . . no
C67A C68A C69A 120.68 . . . no
N70 C69 C68 121.75 . . . yes
N70A C69A C68A 121.88 . . . yes
C65 C71 C73 118.41 . . . no
C64 C71 C65 124.62 . . . no
C64 C71 C73 116.94 . . . no
C64A C71A C65A 124.70 . . . no
C64A C71A C73A 116.80 . . . no
C65A C71A C73A 118.47 . . . no
C67 C72 C74 117.03 . . . no
C66 C72 C74 118.47 . . . no
C66 C72 C67 124.50 . . . no
C66A C72A C74A 118.40 . . . no
C67A C72A C74A 117.12 . . . no
C66A C72A C67A 124.47 . . . no
C71 C73 C74 120.36 . . . no
N61 C73 C71 123.20 . . . yes
N61 C73 C74 116.44 . . . yes
N61A C73A C74A 116.48 . . . yes
C71A C73A C74A 120.18 . . . no
N61A C73A C71A 123.33 . . . yes
N70 C74 C73 116.86 . . . yes
N70 C74 C72 123.09 . . . yes
C72 C74 C73 120.03 . . . no
N70A C74A C72A 123.12 . . . yes
C72A C74A C73A 120.16 . . . no
N70A C74A C73A 116.71 . . . yes
O59 C75 O61 125.56 . . . yes
O61 C75 C76 119.42 . . . yes
O59 C75 C76 115.02 . . . yes
O61A C75A C76A 119.53 . . . yes
O59A C75A C76A 114.83 . . . yes
O59A C75A O61A 125.64 . . . yes
O62 C76 C75 119.97 . . . yes
O60 C76 O62 125.81 . . . yes
O60 C76 C75 114.21 . . . yes
O62A C76A C75A 119.88 . . . yes
O60A C76A O62A 125.69 . . . yes
O60A C76A C75A 114.43 . . . yes
N1 C2 H2 119.00 . . . no
C3 C2 H2 118.00 . . . no
C4 C3 H3 120.00 . . . no
C2 C3 H3 120.00 . . . no
C11 C4 H4 120.00 . . . no
C3 C4 H4 120.00 . . . no
C11 C5 H5 119.00 . . . no
C6 C5 H5 119.00 . . . no
C5 C6 H6 120.00 . . . no
C12 C6 H6 120.00 . . . no
C8 C7 H7 119.00 . . . no
C12 C7 H7 119.00 . . . no
C9 C8 H8 123.00 . . . no
C7 C8 H8 123.00 . . . no
N10 C9 H9 116.00 . . . no
C8 C9 H9 116.00 . . . no
N21 C22 H22 118.00 . . . no
C23 C22 H22 118.00 . . . no
C24 C23 H23 122.00 . . . no
C22 C23 H23 122.00 . . . no
C23 C24 H24 118.00 . . . no
C31 C24 H24 118.00 . . . no
C26 C25 H25 120.00 . . . no
C31 C25 H25 121.00 . . . no
C32 C26 H26 119.00 . . . no
C25 C26 H26 119.00 . . . no
C28 C27 H27 122.00 . . . no
C32 C27 H27 122.00 . . . no
C27 C28 H28 117.00 . . . no
C29 C28 H28 117.00 . . . no
C28 C29 H29 119.00 . . . no
N30 C29 H29 119.00 . . . no
N61 C62 H62 119.00 . . . no
C63 C62 H62 119.00 . . . no
C63A C62A H62A 119.00 . . . no
N61A C62A H62A 119.00 . . . no
C62 C63 H63 120.00 . . . no
C64 C63 H63 120.00 . . . no
C62A C63A H63A 120.00 . . . no
C64A C63A H63A 120.00 . . . no
C63 C64 H64 120.00 . . . no
C71 C64 H64 120.00 . . . no
C71A C64A H64A 120.00 . . . no
C63A C64A H64A 120.00 . . . no
C71 C65 H65 119.00 . . . no
C66 C65 H65 119.00 . . . no
C71A C65A H65A 119.00 . . . no
C66A C65A H65A 119.00 . . . no
C72 C66 H66 119.00 . . . no
C65 C66 H66 119.00 . . . no
C65A C66A H66A 119.00 . . . no
C72A C66A H66A 119.00 . . . no
C72 C67 H67 120.00 . . . no
C68 C67 H67 120.00 . . . no
C72A C67A H67A 120.00 . . . no
C68A C67A H67A 121.00 . . . no
C69 C68 H68 120.00 . . . no
C67 C68 H68 120.00 . . . no
C69A C68A H68A 120.00 . . . no
C67A C68A H68A 120.00 . . . no
C68 C69 H69 119.00 . . . no
N70 C69 H69 119.00 . . . no
C68A C69A H69A 119.00 . . . no
N70A C69A H69A 119.00 . . . no
N41 C42 C43 117.5(14) . . . yes
C42 C43 C44 119.9(16) . . . no
C43 C44 C51 124.9(17) . . . no
C46 C45 C51 120.9(17) . . . no
C45 C46 C52 126.3(16) . . . no
C48 C47 C52 120.7(15) . . . no
C47 C48 C49 122.1(16) . . . no
N50 C49 C48 119.3(14) . . . yes
C44 C51 C45 127.7(17) . . . no
C44 C51 C53 115.1(15) . . . no
C45 C51 C53 117.2(15) . . . no
C46 C52 C47 130.3(14) . . . no
C46 C52 C54 114.2(14) . . . no
C47 C52 C54 115.3(14) . . . no
N41 C53 C51 122.8(12) . . . yes
N41 C53 C54 114.8(11) . . . yes
C51 C53 C54 122.2(12) . . . no
N50 C54 C52 123.6(12) . . . yes
N50 C54 C53 117.2(11) . . . yes
C52 C54 C53 119.1(12) . . . no
N41 C42 H42 121.00 . . . no
C43 C42 H42 121.00 . . . no
C42 C43 H43 120.00 . . . no
C44 C43 H43 120.00 . . . no
C43 C44 H44 117.00 . . . no
C51 C44 H44 118.00 . . . no
C46 C45 H45 120.00 . . . no
C51 C45 H45 120.00 . . . no
C45 C46 H46 117.00 . . . no
C52 C46 H46 117.00 . . . no
C48 C47 H47 120.00 . . . no
C52 C47 H47 120.00 . . . no
C47 C48 H48 119.00 . . . no
C49 C48 H48 119.00 . . . no
N50 C49 H49 120.00 . . . no
C48 C49 H49 120.00 . . . no

loop_
_geom_bond_atom_site_label_1
_geom_bond_atom_site_label_2
_geom_bond_distance
_geom_bond_site_symmetry_1
_geom_bond_site_symmetry_2
_geom_bond_publ_flag
W1 O1 1.706(8) . . yes
W1 O13 1.932(7) . . yes
W1 O15 1.901(8) . . yes
W1 O16 1.916(7) . . yes
W1 O21 1.877(7) . . yes
W1 O37 2.339(8) . . yes
W2 O2 1.708(7) . . yes
W2 O13 1.910(7) . . yes
W2 O14 1.925(8) . . yes
W2 O17 1.905(8) . . yes
W2 O18 1.918(8) . . yes
W2 O37 2.353(7) . . yes
W3 O3 1.723(8) . . yes
W3 O14 1.944(7) . . yes
W3 O15 1.959(8) . . yes
W3 O19 1.892(8) . . yes
W3 O20 1.886(7) . . yes
W3 O37 2.352(8) . . yes
W4 O4 1.720(9) . . yes
W4 O16 1.884(7) . . yes
W4 O22 1.953(7) . . yes
W4 O27 1.855(7) . . yes
W4 O28 1.931(8) . . yes
W4 O38 2.333(7) . . yes
W5 O5 1.728(9) . . yes
W5 O17 1.907(8) . . yes
W5 O22 1.933(8) . . yes
W5 O23 1.920(7) . . yes
W5 O29 1.909(8) . . yes
W5 O38 2.357(7) . . yes
W6 O6 1.715(8) . . yes
W6 O18 1.914(8) . . yes
W6 O23 1.911(7) . . yes
W6 O24 1.918(7) . . yes
W6 O30 1.936(8) . . yes
W6 O39 2.310(7) . . yes
W7 O7 1.746(9) . . yes
W7 O19 1.900(8) . . yes
W7 O24 1.941(7) . . yes
W7 O25 1.887(8) . . yes
W7 O31 1.944(8) . . yes
W7 O39 2.343(7) . . yes
W8 O8 1.746(10) . . yes
W8 O20 1.920(8) . . yes
W8 O25 1.919(8) . . yes
W8 O26 1.915(8) . . yes
W8 O32 1.932(8) . . yes
W8 O40 2.313(7) . . yes
W9 O9 1.755(10) . . yes
W9 O21 1.942(8) . . yes
W9 O26 1.910(8) . . yes
W9 O27 1.950(7) . . yes
W9 O33 1.927(8) . . yes
W9 O40 2.329(8) . . yes
W10 O10 1.676(10) . . yes
W10 O28 1.969(7) . . yes
W10 O29 1.946(7) . . yes
W10 O34 1.894(7) . . yes
W10 O36 1.893(7) . . yes
W10 O38 2.334(8) . . yes
W11 O11 1.719(10) . . yes
W11 O30 1.925(7) . . yes
W11 O31 1.898(8) . . yes
W11 O34 1.917(7) . . yes
W11 O35 1.866(7) . . yes
W11 O39 2.330(8) . . yes
W12 O12 1.739(9) . . yes
W12 O32 1.902(8) . . yes
W12 O33 1.929(7) . . yes
W12 O35 1.945(7) . . yes
W12 O36 1.936(7) . . yes
W12 O40 2.346(8) . . yes
Cu1 O1 2.425(7) . . yes
Cu1 O50 1.957(8) . . yes
Cu1 O51 1.950(8) . . yes
Cu1 N1 1.975(10) . . yes
Cu1 N10 1.965(11) . . yes
Cu1 O2 2.728(7) . 2_767 yes
Cu2 O52 2.245(9) . . yes
Cu2 O53 1.934(11) . . yes
Cu2 O54 2.027(12) . . yes
Cu2 N21 2.022(11) . . yes
Cu2 N30 1.954(12) . . yes
Cu2 O62 2.548(9) . 2_676 yes
Cu4 O59 1.9377 . . yes
Cu4 O60 1.9332 . . yes
Cu4 O63 2.44(3) . . yes
Cu4 N70 2.0058 . . yes
Cu4A N70A 2.0069 . . yes
Cu4A O11 2.367(10) . 2_776 yes
Cu4A O59A 1.9425 . . yes
Cu4A O60A 1.9308 . . yes
Cu4A O63 2.93(3) . . yes
Cu13 O3 1.723(8) . . yes
Cu13 O14 1.944(7) . . yes
Cu13 O37 2.352(8) . . yes
Cu13 O15 1.959(8) . . yes
Cu13 O19 1.892(8) . . yes
Cu13 O20 1.886(7) . . yes
Cu14 O16 1.884(7) . . yes
Cu14 O22 1.953(7) . . yes
Cu14 O27 1.855(7) . . yes
Cu14 O4 1.720(9) . . yes
Cu14 O28 1.931(8) . . yes
Cu14 O38 2.333(7) . . yes
Cu15 O17 1.907(8) . . yes
Cu15 O29 1.909(8) . . yes
Cu15 O22 1.933(8) . . yes
Cu15 O23 1.920(7) . . yes
Cu15 O5 1.728(9) . . yes
Cu15 O38 2.357(7) . . yes
Cu16 O30 1.936(8) . . yes
Cu16 O6 1.715(8) . . yes
Cu16 O18 1.914(8) . . yes
Cu16 O39 2.310(7) . . yes
Cu16 O24 1.918(7) . . yes
Cu16 O23 1.911(7) . . yes
Cu17 O19 1.900(8) . . yes
Cu17 O7 1.746(9) . . yes
Cu17 O39 2.343(7) . . yes
Cu17 O24 1.941(7) . . yes
Cu17 O25 1.887(8) . . yes
Cu17 O31 1.944(8) . . yes
Cu18 O8 1.746(10) . . yes
Cu18 O20 1.920(8) . . yes
Cu18 O25 1.919(8) . . yes
Cu18 O40 2.313(7) . . yes
Cu18 O26 1.915(8) . . yes
Cu18 O32 1.932(8) . . yes
Cu19 O21 1.942(8) . . yes
Cu19 O26 1.910(8) . . yes
Cu19 O27 1.950(7) . . yes
Cu19 O33 1.927(8) . . yes
Cu19 O9 1.755(10) . . yes
Cu19 O40 2.329(8) . . yes
Cu20 O29 1.946(7) . . yes
Cu20 O36 1.893(7) . . yes
Cu20 O38 2.334(8) . . yes
Cu20 O34 1.894(7) . . yes
Cu20 O10 1.676(10) . . yes
Cu20 O28 1.969(7) . . yes
Cu21 O39 2.330(8) . . yes
Cu21 O35 1.866(7) . . yes
Cu21 O30 1.925(7) . . yes
Cu21 O31 1.898(8) . . yes
Cu21 O11 1.719(10) . . yes
Cu21 O34 1.917(7) . . yes
Cu22 O33 1.929(7) . . yes
Cu22 O35 1.945(7) . . yes
Cu22 O32 1.902(8) . . yes
Cu22 O12 1.739(9) . . yes
Cu22 O36 1.936(7) . . yes
Cu22 O40 2.346(8) . . yes
Cu3 O58 2.827(11) . 2_676 yes
Cu3 O56 1.945(11) . . yes
Cu3 O55 1.981(10) . . yes
Cu3 N50 1.963(10) . . yes
Cu3 O57 2.304(11) . . yes
Cu3 N41 1.977(12) . . yes
Si1 O38 1.624(8) . . yes
Si1 O37 1.635(9) . . yes
Si1 O40 1.625(8) . . yes
Si1 O39 1.650(8) . . yes
O50 C15 1.265(15) . 2_767 yes
O51 C15 1.273(14) . . yes
O52 C35 1.247(18) . 2_686 yes
O53 C35 1.269(19) . . yes
O59 C75 1.2716 . . yes
O59A C75A 1.2702 . . yes
O60 C76 1.2720 . . yes
O60A C76A 1.2758 . . yes
O61 C75 1.2109 . . yes
O61A C75A 1.2131 . . yes
O62 C76 1.2087 . . yes
O62A C76A 1.2065 . . yes
N1 C13 1.365(15) . . yes
N1 C2 1.302(18) . . yes
N10 C9 1.278(18) . . yes
N10 C14 1.345(16) . . yes
N21 C22 1.320(19) . . yes
N21 C33 1.323(17) . . yes
N30 C29 1.39(2) . . yes
N30 C34 1.384(18) . . yes
N61 C73 1.3495 . . yes
N61 C62 1.3247 . . yes
N61A C62A 1.3265 . . yes
N61A C73A 1.3491 . . yes
N70 C69 1.3269 . . yes
N70 C74 1.3559 . . yes
N70A C74A 1.3543 . . yes
N70A C69A 1.3283 . . yes
N41 C42 1.33(2) . . yes
N41 C53 1.393(16) . . yes
N50 C54 1.353(17) . . yes
N50 C49 1.319(19) . . yes
C2 C3 1.40(2) . . no
C3 C4 1.32(2) . . no
C4 C11 1.39(2) . . no
C5 C6 1.34(2) . . no
C5 C11 1.455(18) . . no
C6 C12 1.479(18) . . no
C7 C12 1.40(2) . . no
C7 C8 1.336(19) . . no
C8 C9 1.440(19) . . no
C11 C13 1.403(17) . . no
C12 C14 1.387(18) . . no
C13 C14 1.413(18) . . no
C15 C15 1.508(17) . 2_767 no
C22 C23 1.41(2) . . no
C23 C24 1.35(2) . . no
C24 C31 1.44(2) . . no
C25 C26 1.35(2) . . no
C25 C31 1.39(2) . . no
C26 C32 1.43(2) . . no
C27 C28 1.34(2) . . no
C27 C32 1.41(2) . . no
C28 C29 1.34(2) . . no
C31 C33 1.386(19) . . no
C32 C34 1.39(2) . . no
C33 C34 1.408(19) . . no
C35 C35 1.54(2) . 2_686 no
C62 C63 1.3951 . . no
C62A C63A 1.3921 . . no
C63 C64 1.3625 . . no
C63A C64A 1.3640 . . no
C64 C71 1.4011 . . no
C64A C71A 1.4019 . . no
C65 C66 1.3460 . . no
C65 C71 1.4312 . . no
C65A C66A 1.3448 . . no
C65A C71A 1.4355 . . no
C66 C72 1.4311 . . no
C66A C72A 1.4294 . . no
C67 C68 1.3522 . . no
C67 C72 1.4036 . . no
C67A C68A 1.3498 . . no
C67A C72A 1.4040 . . no
C68 C69 1.3958 . . no
C68A C69A 1.3980 . . no
C71 C73 1.4004 . . no
C71A C73A 1.3973 . . no
C72 C74 1.4021 . . no
C72A C74A 1.4060 . . no
C73 C74 1.4250 . . no
C73A C74A 1.4273 . . no
C75 C76 1.5569 . . no
C75A C76A 1.5565 . . no
C2 H2 0.9300 . . no
C3 H3 0.9300 . . no
C4 H4 0.9300 . . no
C5 H5 0.9300 . . no
C6 H6 0.9300 . . no
C7 H7 0.9300 . . no
C8 H8 0.9300 . . no
C9 H9 0.9300 . . no
C22 H22 0.9300 . . no
C23 H23 0.9300 . . no
C24 H24 0.9300 . . no
C25 H25 0.9300 . . no
C26 H26 0.9300 . . no
C27 H27 0.9300 . . no
C28 H28 0.9300 . . no
C29 H29 0.9300 . . no
C62 H62 0.9300 . . no
C62A H62A 0.9300 . . no
C63 H63 0.9300 . . no
C63A H63A 0.9300 . . no
C64 H64 0.9300 . . no
C64A H64A 0.9300 . . no
C65 H65 0.9300 . . no
C65A H65A 0.9300 . . no
C66 H66 0.9300 . . no
C66A H66A 0.9300 . . no
C67 H67 0.9300 . . no
C67A H67A 0.9300 . . no
C68 H68 0.9300 . . no
C68A H68A 0.9300 . . no
C69 H69 0.9300 . . no
C69A H69A 0.9300 . . no
C42 C43 1.47(2) . . no
C43 C44 1.33(2) . . no
C44 C51 1.32(2) . . no
C45 C46 1.32(3) . . no
C45 C51 1.37(2) . . no
C46 C52 1.42(2) . . no
C47 C48 1.30(2) . . no
C47 C52 1.40(2) . . no
C48 C49 1.46(2) . . no
C51 C53 1.43(2) . . no
C52 C54 1.440(19) . . no
C53 C54 1.401(18) . . no
C42 H42 0.9300 . . no
C43 H43 0.9300 . . no
C44 H44 0.9300 . . no
C45 H45 0.9300 . . no
C46 H46 0.9300 . . no
C47 H47 0.9300 . . no
C48 H48 0.9300 . . no
C49 H49 0.9300 . . no

loop_
_geom_contact_atom_site_label_1
_geom_contact_atom_site_label_2
_geom_contact_distance
_geom_contact_site_symmetry_1
_geom_contact_site_symmetry_2
_geom_contact_publ_flag
W4 O55 3.841(10) . . no
W4 O106 3.881(14) . . no
W6 C47 3.946(13) . 2_777 no
W8 N101 3.869(11) . . no
W8 N101 3.874(13) . 2_776 no
W10 C49 3.911(14) . . no
W10 C28 4.022(17) . . no
W11 O107 3.777(13) . 1_655 no
W2 H46 3.3500 . 2_777 no
W2 H44 3.3900 . 1_645 no
W3 H43 3.5000 . 1_645 no
W3 H5 3.4100 . 1_655 no
W5 H47 3.2100 . 2_777 no
W6 H3 3.5400 . 1_655 no
W6 H47 3.4100 . 2_777 no
W10 H49 3.3900 . . no
W11 H27 3.5200 . . no
W12 H28 3.3800 . . no
Cu1 O13 3.906(7) . . no
Cu1 O2 2.728(7) . 2_767 no
Cu1 O13 3.846(7) . 2_767 no
Cu1 O50 3.921(8) . 2_767 no
Cu1 O51 3.937(8) . 2_767 no
Cu2 O60 3.869(6) . 2_676 no
Cu2 O3 4.014(8) . 1_465 no
Cu2 O52 3.998(9) . 2_686 no
Cu3 O107 3.973(12) . . no
Cu3 O108 3.679(12) . . no
Cu3 O58 2.827(11) . 2_676 no
Cu4 O61 3.8817 . . no
Cu4 C65 3.6305 . 2_766 no
Cu4 O62 3.8840 . . no
Cu4 C62 3.0168 . . no
Cu4 C71 4.1752 . . no
Cu4 C66 3.8321 . 2_766 no
Cu4 O11 3.976(11) . 2_776 no
Cu4A C62A 3.0152 . . no
Cu4A O62A 3.8803 . . no
Cu4A C27 4.113(17) . 2_776 no
Cu4A O61A 3.8889 . . no
Cu4A C71A 4.1711 . . no
Cu4A C65A 4.0394 . 2_766 no
Cu4A O107 4.022(13) . 2_676 no
Cu13 O18 3.759(7) . . no
Cu13 C43 4.076(16) . 1_645 no
Cu13 O39 3.896(8) . . no
Cu13 O25 3.628(8) . . no
Cu13 O13 3.566(7) . . no
Cu13 O40 3.902(8) . . no
Cu13 O21 3.801(8) . . no
Cu14 O29 3.596(8) . . no
Cu14 O37 3.859(7) . . no
Cu14 O36 3.787(7) . . no
Cu14 O21 3.604(8) . . no
Cu14 O106 3.881(14) . . no
Cu14 O40 3.898(7) . . no
Cu14 O17 3.741(7) . . no
Cu14 O55 3.841(10) . . no
Cu15 O34 3.774(7) . . no
Cu15 O37 3.913(8) . . no
Cu15 O102 3.933(15) . 1_665 no
Cu15 O39 3.922(7) . . no
Cu15 O100 3.961(11) . 1_556 no
Cu15 O16 3.790(7) . . no
Cu15 O28 3.559(7) . . no
Cu15 C47 4.125(15) . 2_777 no
Cu15 O18 3.645(8) . . no
Cu16 O19 3.751(8) . . no
Cu16 O17 3.656(7) . . no
Cu16 C47 3.946(13) . 2_777 no
Cu16 O31 3.546(7) . . no
Cu16 O34 3.775(8) . . no
Cu16 O106 4.026(14) . 1_655 no
Cu16 O38 3.913(7) . . no
Cu16 O37 3.903(8) . . no
Cu17 O37 3.928(7) . . no
Cu17 O40 3.901(8) . . no
Cu17 O35 3.793(8) . . no
Cu17 O30 3.569(8) . . no
Cu17 O18 3.811(7) . . no
Cu17 O106 4.027(14) . 1_655 no
Cu17 O20 3.621(9) . . no
Cu17 N101 3.931(11) . 2_776 no
Cu18 O37 3.904(7) . . no
Cu18 O21 3.785(7) . . no
Cu18 N101 3.874(13) . 2_776 no
Cu18 O35 3.819(8) . . no
Cu18 O19 3.655(7) . . no
Cu18 O105 3.94(2) . 2_776 no
Cu18 O33 3.592(8) . . no
Cu18 O39 3.917(7) . . no
Cu18 N101 3.869(11) . . no
Cu18 C68 4.095(9) . 2_766 no
Cu19 O20 3.784(9) . . no
Cu19 O37 3.904(7) . . no
Cu19 C68 4.067(9) . 2_766 no
Cu19 O38 3.905(7) . . no
Cu19 O32 3.531(8) . . no
Cu19 O16 3.677(7) . . no
Cu19 O36 3.780(8) . . no
Cu20 O27 3.769(8) . . no
Cu20 O22 3.587(7) . . no
Cu20 C27 4.203(16) . . no
Cu20 O40 3.906(8) . . no
Cu20 O23 3.791(7) . . no
Cu20 O39 3.897(8) . . no
Cu20 C28 4.022(17) . . no
Cu20 N102 4.048(18) . . no
Cu20 C49 3.911(14) . . no
Cu20 O35 3.630(7) . . no
Cu21 O25 3.753(8) . . no
Cu21 O40 3.897(8) . . no
Cu21 O107 3.777(13) . 1_655 no
Cu21 O23 3.805(7) . . no
Cu21 O38 3.911(7) . . no
Cu21 O36 3.651(7) . . no
Cu21 O24 3.587(8) . . no
Cu22 N101 4.034(12) . 2_776 no
Cu22 O38 3.919(7) . . no
Cu22 O34 3.672(7) . . no
Cu22 O25 3.775(8) . . no
Cu22 O27 3.806(7) . . no
Cu22 N102 3.936(18) . . no
Cu22 O26 3.554(8) . . no
Cu22 O39 3.933(7) . . no
Cu1 H44 3.6500 . 2_677 no
Cu4 H65 3.5100 . 2_766 no
Cu4 H62 3.1300 . . no
Cu4A H65A 3.7100 . 2_766 no
Cu4A H62A 3.1200 . . no
Cu4A H27 3.5700 . 2_776 no
Cu13 H43 3.5000 . 1_645 no
Cu13 H69 3.5000 . 2_766 no
Cu13 H5 3.4100 . 1_655 no
Cu15 H47 3.2100 . 2_777 no
Cu15 H48 3.6500 . . no
Cu16 H47 3.4100 . 2_777 no
Cu16 H4 3.6100 . 1_655 no
Cu16 H3 3.5400 . 1_655 no
Cu16 H46 3.7000 . 2_777 no
Cu17 H23 3.7000 . 1_645 no
Cu18 H68 3.3700 . 2_766 no
Cu19 H68 3.2000 . 2_766 no
Cu19 H24 3.6100 . 1_545 no
Cu20 H28 3.6800 . . no
Cu20 H49 3.3900 . . no
Cu21 H27 3.5200 . . no
Cu22 H28 3.3800 . . no
O1 O15 2.772(11) . . no
O1 O50 3.195(10) . . no
O1 O16 2.798(11) . . no
O1 O21 2.791(10) . . no
O1 O13 2.765(11) . . no
O1 C25 3.398(16) . 1_545 no
O1 O51 3.133(10) . . no
O1 N1 2.968(12) . . no
O1 N10 3.231(13) . . no
O2 Cu1 2.728(7) . 2_767 no
O2 O13 2.769(10) . . no
O2 O14 2.791(9) . . no
O2 C44 3.42(2) . 1_645 no
O2 O18 2.824(10) . . no
O2 N10 3.103(11) . 2_767 no
O2 C46 3.39(2) . 2_777 no
O2 O17 2.806(11) . . no
O3 O20 2.810(12) . . no
O3 Cu2 4.014(8) . 1_645 no
O3 O54 2.804(12) . 1_645 no
O3 O19 2.820(12) . . no
O3 C68A 3.256(17) . 2_766 no
O3 O14 2.788(10) . . no
O3 O15 2.788(11) . . no
O4 O27 2.749(11) . . no
O4 C2 3.378(18) . . no
O4 O106 3.049(16) . . no
O4 O22 2.805(12) . . no
O4 O16 2.807(12) . . no
O4 O28 2.751(12) . . no
O5 O102 3.171(16) . 2_667 no
O5 O29 2.774(11) . . no
O5 C47 3.330(18) . 2_777 no
O5 O17 2.840(12) . . no
O5 O23 2.824(11) . . no
O5 O22 2.804(12) . . no
O6 C46 3.298(18) . 2_777 no
O6 O23 2.808(11) . . no
O6 O30 2.778(10) . . no
O6 O24 2.757(10) . . no
O6 C52 3.145(15) . 2_777 no
O6 O108 2.821(14) . 1_655 no
O6 C47 3.039(15) . 2_777 no
O6 O18 2.823(11) . . no
O7 C23 3.207(17) . 1_645 no
O7 O25 2.830(12) . . no
O7 O19 2.837(11) . . no
O7 O31 2.816(13) . . no
O7 C22 3.358(18) . 1_645 no
O7 O24 2.807(11) . . no
O8 O32 2.791(14) . . no
O8 O105 2.88(2) . 2_776 no
O8 C63 3.129(15) . . no
O8 O26 2.777(13) . . no
O8 C64 3.227(17) . . no
O8 C62A 3.111(16) . . no
O8 O12 3.227(13) . 2_776 no
O8 O25 2.846(13) . . no
O8 C63A 3.29(2) . . no
O8 O20 2.859(11) . . no
O9 O103 3.03(5) . . no
O9 O26 2.840(13) . . no
O9 C24 3.215(18) . 1_545 no
O9 C23 3.164(17) . 1_545 no
O9 O27 2.823(12) . . no
O9 O21 2.876(12) . . no
O9 O33 2.776(13) . . no
O10 C27 3.317(19) . . no
O10 C7 3.418(17) . 1_565 no
O10 C28 3.214(18) . . no
O10 O36 2.774(12) . . no
O10 O28 2.776(13) . . no
O10 O57 2.727(14) . . no
O10 O34 2.779(12) . . no
O10 C49 3.360(16) . . no
O10 O29 2.744(12) . . no
O11 O34 2.802(12) . . no
O11 C27 3.39(2) . . no
O11 O35 2.792(12) . . no
O11 O59A 2.839(12) . 2_776 no
O11 O30 2.744(12) . . no
O11 O60A 3.042(12) . 2_776 no
O11 O31 2.771(13) . . no
O11 C62 2.926(12) . 2_776 no
O11 O63 2.68(3) . 2_776 no
O11 Cu4 3.976(11) . 2_776 no
O11 C75A 3.336(13) . 2_776 no
O12 O33 2.818(12) . . no
O12 O105 3.05(2) . . no
O12 O32 2.823(13) . . no
O12 O36 2.812(11) . . no
O12 O8 3.227(13) . 2_776 no
O12 O35 2.820(12) . . no
O13 O16 2.664(10) . . no
O13 W3 3.566(7) . . no
O13 O1 2.765(11) . . no
O13 O15 2.644(10) . . no
O13 O37 2.567(10) . . no
O13 O17 2.689(12) . . no
O13 C15 3.049(13) . . no
O13 O14 2.669(10) . . no
O13 Cu1 3.906(7) . . no
O13 C15 2.952(13) . 2_767 no
O13 Cu1 3.846(7) . 2_767 no
O13 W3 3.566(7) . . no
O13 O2 2.769(10) . . no
O14 O3 2.788(10) . . no
O14 O37 2.596(11) . . no
O14 O19 2.707(10) . . no
O14 O15 2.683(11) . . no
O14 O13 2.669(10) . . no
O14 C44 3.224(19) . 1_645 no
O14 O18 2.663(12) . . no
O14 O2 2.791(9) . . no
O14 C43 3.105(19) . 1_645 no
O14 W1 3.575(7) . . no
O15 O20 2.686(10) . . no
O15 W2 3.546(8) . . no
O15 O13 2.644(10) . . no
O15 O3 2.788(11) . . no
O15 O37 2.574(12) . . no
O15 O14 2.683(11) . . no
O15 O1 2.772(11) . . no
O15 O21 2.679(12) . . no
O16 O17 3.143(10) . . no
O16 Si1 3.379(7) . . no
O16 W9 3.677(7) . . no
O16 O13 2.664(10) . . no
O16 W5 3.790(7) . . no
O16 O21 2.612(10) . . no
O16 O22 2.692(10) . . no
O16 W2 3.753(7) . . no
O16 O38 2.908(10) . . no
O16 O1 2.798(11) . . no
O16 W9 3.677(7) . . no
O16 O4 2.807(12) . . no
O16 O37 2.882(10) . . no
O16 O27 2.612(10) . . no
O16 W5 3.790(7) . . no
O17 O18 2.611(10) . . no
O17 O37 2.880(10) . . no
O17 O22 2.665(11) . . no
O17 Si1 3.364(7) . . no
O17 O38 2.882(10) . . no
O17 W6 3.656(7) . . no
O17 W1 3.787(7) . . no
O17 W4 3.741(7) . . no
O17 W4 3.741(7) . . no
O17 O16 3.143(10) . . no
O17 O13 2.689(12) . . no
O17 O2 2.806(11) . . no
O17 O23 2.608(10) . . no
O17 W6 3.656(7) . . no
O17 O5 2.840(12) . . no
O18 W3 3.759(7) . . no
O18 O39 2.905(10) . . no
O18 O37 2.903(10) . . no
O18 O24 2.704(10) . . no
O18 W7 3.811(7) . . no
O18 O19 3.185(10) . . no
O18 O23 2.594(11) . . no
O18 W3 3.759(7) . . no
O18 O6 2.823(11) . . no
O18 W7 3.811(7) . . no
O18 W5 3.645(8) . . no
O18 O17 2.611(10) . . no
O18 O14 2.663(12) . . no
O18 Si1 3.383(8) . . no
O18 O2 2.824(10) . . no
O18 W5 3.645(8) . . no
O19 O37 2.934(10) . . no
O19 Si1 3.387(8) . . no
O19 W2 3.817(7) . . no
O19 O14 2.707(10) . . no
O19 O39 2.906(12) . . no
O19 O24 2.661(11) . . no
O19 W8 3.655(7) . . no
O19 W6 3.751(8) . . no
O19 W6 3.751(8) . . no
O19 O18 3.185(10) . . no
O19 O25 2.618(10) . . no
O19 O7 2.837(11) . . no
O19 O3 2.820(12) . . no
O19 O20 2.607(11) . . no
O19 W8 3.655(7) . . no
O20 O25 2.619(12) . . no
O20 O3 2.810(12) . . no
O20 W9 3.784(9) . . no
O20 O40 2.895(13) . . no
O20 W1 3.760(7) . . no
O20 Si1 3.357(9) . . no
O20 O37 2.893(10) . . no
O20 O19 2.607(11) . . no
O20 W7 3.621(9) . . no
O20 O26 2.715(12) . . no
O20 W7 3.621(9) . . no
O20 W9 3.784(9) . . no
O20 O8 2.859(11) . . no
O20 O21 3.191(11) . . no
O20 O15 2.686(10) . . no
O21 O20 3.191(11) . . no
O21 W3 3.801(8) . . no
O21 O27 2.634(12) . . no
O21 O37 2.897(11) . . no
O21 W8 3.785(7) . . no
O21 W4 3.604(8) . . no
O21 O26 2.714(9) . . no
O21 O16 2.612(10) . . no
O21 W3 3.801(8) . . no
O21 O9 2.876(12) . . no
O21 O15 2.679(12) . . no
O21 Si1 3.380(9) . . no
O21 O1 2.791(10) . . no
O21 O40 2.925(12) . . no
O21 W4 3.604(8) . . no
O21 W8 3.785(7) . . no
O22 O38 2.600(10) . . no
O22 O4 2.805(12) . . no
O22 O100 2.737(13) . 1_556 no
O22 O5 2.804(12) . . no
O22 O28 2.671(10) . . no
O22 W10 3.587(7) . . no
O22 W10 3.587(7) . . no
O22 O29 2.689(11) . . no
O22 O16 2.692(10) . . no
O22 O17 2.665(11) . . no
O23 W11 3.805(7) . . no
O23 W10 3.791(7) . . no
O23 O6 2.808(11) . . no
O23 W10 3.791(7) . . no
O23 Si1 3.379(7) . . no
O23 O17 2.608(10) . . no
O23 O18 2.594(11) . . no
O23 W11 3.805(7) . . no
O23 W2 3.638(7) . . no
O23 O30 2.686(10) . . no
O23 C47 3.348(15) . 2_777 no
O23 O5 2.824(11) . . no
O23 O39 2.892(9) . . no
O23 O38 2.916(10) . . no
O23 O29 2.692(10) . . no
O23 O102 3.089(17) . 1_665 no
O23 O34 3.182(10) . . no
O24 W11 3.587(8) . . no
O24 O19 2.661(11) . . no
O24 O18 2.704(10) . . no
O24 O7 2.807(11) . . no
O24 O39 2.576(10) . . no
O24 O6 2.757(10) . . no
O24 W11 3.587(8) . . no
O24 O31 2.700(10) . . no
O24 O106 2.819(16) . 1_655 no
O24 O30 2.703(12) . . no
O25 O20 2.619(12) . . no
O25 O7 2.830(12) . . no
O25 O8 2.846(13) . . no
O25 O19 2.618(10) . . no
O25 W3 3.628(8) . . no
O25 W3 3.628(8) . . no
O25 N101 2.968(14) . 2_776 no
O25 W12 3.775(8) . . no
O25 W11 3.753(8) . . no
O25 O39 2.898(10) . . no
O25 O32 2.688(11) . . no
O25 W11 3.753(8) . . no
O25 Si1 3.359(8) . . no
O25 O40 2.887(11) . . no
O25 O35 3.196(12) . . no
O25 W12 3.775(8) . . no
O25 O31 2.684(11) . . no
O26 O8 2.777(13) . . no
O26 O20 2.715(12) . . no
O26 O21 2.714(9) . . no
O26 W12 3.554(8) . . no
O26 W12 3.554(8) . . no
O26 O32 2.672(12) . . no
O26 O40 2.574(11) . . no
O26 C68 3.021(12) . 2_766 no
O26 O33 2.714(12) . . no
O26 O9 2.840(13) . . no
O27 O28 2.645(11) . . no
O27 O21 2.634(12) . . no
O27 O36 3.181(11) . . no
O27 O40 2.921(11) . . no
O27 O9 2.823(12) . . no
O27 O16 2.612(10) . . no
O27 W10 3.769(8) . . no
O27 W12 3.806(7) . . no
O27 O106 3.128(16) . . no
O27 O4 2.749(11) . . no
O27 N102 3.26(2) . . no
O27 W12 3.806(7) . . no
O27 W10 3.769(8) . . no
O27 O33 2.698(9) . . no
O27 O38 2.879(10) . . no
O27 W1 3.639(8) . . no
O27 Si1 3.357(8) . . no
O28 O38 2.577(11) . . no
O28 O36 2.696(9) . . no
O28 O27 2.645(11) . . no
O28 O55 2.683(12) . . no
O28 O10 2.776(13) . . no
O28 O22 2.671(10) . . no
O28 N102 3.222(19) . . no
O28 W5 3.559(7) . . no
O28 W5 3.559(7) . . no
O28 O29 2.705(10) . . no
O28 O4 2.751(12) . . no
O29 O34 2.682(9) . . no
O29 O22 2.689(11) . . no
O29 O102 3.129(16) . 1_665 no
O29 C49 3.198(17) . . no
O29 O28 2.705(10) . . no
O29 W4 3.596(8) . . no
O29 O5 2.774(11) . . no
O29 O38 2.588(11) . . no
O29 C48 3.257(18) . . no
O29 W4 3.596(8) . . no
O29 O23 2.692(10) . . no
O29 O10 2.744(12) . . no
O30 O23 2.686(10) . . no
O30 W7 3.569(8) . . no
O30 O6 2.778(10) . . no
O30 W7 3.569(8) . . no
O30 O11 2.744(12) . . no
O30 O39 2.546(11) . . no
O30 O24 2.703(12) . . no
O30 O31 2.656(10) . . no
O30 O34 2.655(11) . . no
O30 O107 2.819(15) . 1_655 no
O31 O25 2.684(11) . . no
O31 W6 3.546(7) . . no
O31 O11 2.771(13) . . no
O31 O59A 3.238(11) . 2_776 no
O31 O7 2.816(13) . . no
O31 O30 2.656(10) . . no
O31 O35 2.663(10) . . no
O31 N101 3.129(13) . 2_776 no
O31 O39 2.566(10) . . no
O31 O24 2.700(10) . . no
O31 W6 3.546(7) . . no
O31 C75A 2.943(11) . 2_776 no
O31 O61A 2.961(14) . 2_776 no
O32 O35 2.711(11) . . no
O32 O12 2.823(13) . . no
O32 N101 2.970(13) . . no
O32 N101 3.017(15) . 2_776 no
O32 O33 2.701(11) . . no
O32 O25 2.688(11) . . no
O32 O8 2.791(14) . . no
O32 O40 2.560(9) . . no
O32 O26 2.672(12) . . no
O32 W9 3.531(8) . . no
O32 W9 3.531(8) . . no
O33 O26 2.714(12) . . no
O33 O12 2.818(12) . . no
O33 O9 2.776(13) . . no
O33 O27 2.698(9) . . no
O33 O36 2.667(11) . . no
O33 O32 2.701(11) . . no
O33 O40 2.600(11) . . no
O33 W8 3.592(8) . . no
O33 N102 3.01(2) . . no
O33 W8 3.592(8) . . no
O34 W5 3.774(7) . . no
O34 Si1 3.367(9) . . no
O34 W6 3.775(8) . . no
O34 O39 2.898(12) . . no
O34 O35 2.616(10) . . no
O34 W6 3.775(8) . . no
O34 O23 3.182(10) . . no
O34 W12 3.672(7) . . no
O34 W5 3.774(7) . . no
O34 O36 2.635(10) . . no
O34 O38 2.904(11) . . no
O34 O10 2.779(12) . . no
O34 O30 2.655(11) . . no
O34 W12 3.672(7) . . no
O34 O29 2.682(9) . . no
O34 O11 2.802(12) . . no
O35 W10 3.630(7) . . no
O35 O40 2.945(11) . . no
O35 O11 2.792(12) . . no
O35 N101 3.183(14) . 2_776 no
O35 Si1 3.395(8) . . no
O35 W8 3.819(8) . . no
O35 W7 3.793(8) . . no
O35 O39 2.926(10) . . no
O35 O25 3.196(12) . . no
O35 W7 3.793(8) . . no
O35 W8 3.819(8) . . no
O35 W10 3.630(7) . . no
O35 O12 2.820(12) . . no
O35 O32 2.711(11) . . no
O35 O36 2.649(10) . . no
O35 O31 2.663(10) . . no
O35 O34 2.616(10) . . no
O36 W11 3.651(7) . . no
O36 W9 3.780(8) . . no
O36 O35 2.649(10) . . no
O36 W4 3.787(7) . . no
O36 W4 3.787(7) . . no
O36 N102 3.05(2) . . no
O36 W9 3.780(8) . . no
O36 O34 2.635(10) . . no
O36 O33 2.667(11) . . no
O36 O40 2.926(12) . . no
O36 O38 2.907(10) . . no
O36 O10 2.774(12) . . no
O36 W11 3.651(7) . . no
O36 O27 3.181(11) . . no
O36 O28 2.696(9) . . no
O36 O12 2.812(11) . . no
O36 Si1 3.375(8) . . no
O37 O21 2.897(11) . . no
O37 W8 3.904(7) . . no
O37 O16 2.882(10) . . no
O37 W9 3.904(7) . . no
O37 W4 3.859(7) . . no
O37 O19 2.934(10) . . no
O37 O17 2.880(10) . . no
O37 O20 2.893(10) . . no
O37 W5 3.913(8) . . no
O37 O15 2.574(12) . . no
O37 W4 3.859(7) . . no
O37 W6 3.903(8) . . no
O37 O18 2.903(10) . . no
O37 O14 2.596(11) . . no
O37 W7 3.928(7) . . no
O37 O13 2.567(10) . . no
O38 W6 3.913(7) . . no
O38 O34 2.904(11) . . no
O38 W11 3.911(7) . . no
O38 O23 2.916(10) . . no
O38 O29 2.588(11) . . no
O38 W12 3.919(7) . . no
O38 O17 2.882(10) . . no
O38 O36 2.907(10) . . no
O38 O22 2.600(10) . . no
O38 O16 2.908(10) . . no
O38 O28 2.577(11) . . no
O38 O27 2.879(10) . . no
O38 W9 3.905(7) . . no
O39 W3 3.896(8) . . no
O39 W5 3.922(7) . . no
O39 W8 3.917(7) . . no
O39 W10 3.897(8) . . no
O39 O23 2.892(9) . . no
O39 O25 2.898(10) . . no
O39 O24 2.576(10) . . no
O39 O30 2.546(11) . . no
O39 W12 3.933(7) . . no
O39 O34 2.898(12) . . no
O39 O18 2.905(10) . . no
O39 O35 2.926(10) . . no
O39 O31 2.566(10) . . no
O39 O19 2.906(12) . . no
O40 O25 2.887(11) . . no
O40 W4 3.898(7) . . no
O40 O20 2.895(13) . . no
O40 W10 3.906(8) . . no
O40 W7 3.901(8) . . no
O40 O21 2.925(12) . . no
O40 W3 3.902(8) . . no
O40 O32 2.560(9) . . no
O40 W11 3.897(8) . . no
O40 O33 2.600(11) . . no
O40 O27 2.921(11) . . no
O40 O26 2.574(11) . . no
O40 O35 2.945(11) . . no
O40 O36 2.926(12) . . no
O50 C15 2.361(15) . . no
O50 Cu1 3.921(8) . 2_767 no
O50 O1 3.195(10) . . no
O50 C2 3.187(16) . . no
O50 O51 2.653(12) . . no
O50 N1 2.930(12) . . no
O50 W1 3.845(7) . . no
O51 O1 3.133(10) . . no
O51 N10 2.895(13) . . no
O51 Cu1 3.937(8) . 2_767 no
O51 C15 2.377(14) . 2_767 no
O51 O50 2.653(12) . . no
O51 C9 3.155(15) . . no
O51 O100 3.101(14) . 2_766 no
O52 N21 3.164(13) . . no
O52 O109 2.82(3) . . no
O52 O54 3.047(14) . . no
O52 C66 3.177(12) . 2_776 no
O52 C35 2.395(18) . . no
O52 N30 3.249(15) . . no
O52 Cu2 3.998(9) . 2_686 no
O52 C65 3.348(13) . 2_776 no
O52 O53 2.668(15) . . no
O53 O52 2.668(15) . . no
O53 C75 3.214(12) . 2_676 no
O53 O62 2.710(14) . 2_676 no
O53 O54 2.809(16) . . no
O53 N30 2.833(15) . . no
O53 C29 3.140(18) . . no
O53 C35 2.374(19) . 2_686 no
O53 C76 2.830(12) . 2_676 no
O54 O52 3.047(14) . . no
O54 O105 2.61(2) . 2_686 no
O54 O53 2.809(16) . . no
O54 N21 3.008(15) . . no
O54 O3 2.804(12) . 1_465 no
O54 C76 3.405(14) . 2_676 no
O54 C22 3.222(19) . . no
O54 O62 3.151(15) . 2_676 no
O55 N50 2.926(14) . . no
O55 O28 2.683(12) . . no
O55 O57 3.007(15) . . no
O55 O56 2.708(15) . . no
O55 O108 2.704(14) . . no
O55 W4 3.841(10) . . no
O55 C49 3.126(18) . . no
O55 O107 3.188(15) . . no
O55 W4 3.841(10) . . no
O56 O55 2.708(15) . . no
O56 O107 2.648(17) . . no
O56 C42 3.06(2) . . no
O56 N41 2.858(15) . . no
O56 O57 3.105(16) . . no
O56 O63 3.14(3) . 2_676 no
O57 C76 3.127(13) . 2_676 no
O57 N41 3.193(15) . . no
O57 O10 2.727(14) . . no
O57 N50 3.111(14) . . no
O57 C75 3.277(12) . 2_676 no
O57 O61 2.794(14) . 2_676 no
O57 O55 3.007(15) . . no
O57 O62 2.562(15) . 2_676 no
O57 O56 3.105(16) . . no
O58 N41 3.140(16) . 2_676 no
O58 O100 3.026(17) . . no
O58 N50 3.174(16) . 2_676 no
O59 N61 2.8992 . . no
O59 C62 3.1437 . . no
O59 C76 2.3906 . . no
O59 O63 3.04(3) . . no
O59 O60 2.6185 . . no
O59A C76A 2.3868 . . no
O59A O31 3.238(11) . 2_776 no
O59A N101 2.837(16) . . no
O59A N61A 2.9009 . . no
O59A O60A 2.6197 . . no
O59A O11 2.839(12) . 2_776 no
O59A C62A 3.1415 . . no
O60 Cu2 3.869(6) . 2_676 no
O60 O59 2.6185 . . no
O60 C75 2.3804 . . no
O60 C69 3.1754 . . no
O60 N70 2.9057 . . no
O60A O63 3.24(3) . . no
O60A O59A 2.6197 . . no
O60A C69A 3.1796 . . no
O60A N70A 2.9054 . . no
O60A O107 2.697(14) . 2_676 no
O60A O11 3.042(12) . 2_776 no
O60A C75A 2.3859 . . no
O61 O62 2.7583 . . no
O61 O109 3.04(3) . 1_545 no
O61 Cu4 3.8817 . . no
O61 O57 2.794(14) . 2_676 no
O61A O31 2.961(14) . 2_776 no
O61A O62A 2.7581 . . no
O61A Cu4A 3.8889 . . no
O61A O104 2.87(5) . . no
O61A N101 2.649(18) . . no
O62 O61 2.7583 . . no
O62 O54 3.151(15) . 2_676 no
O62 O53 2.710(14) . 2_676 no
O62 N30 3.041(13) . 2_676 no
O62 O57 2.562(15) . 2_676 no
O62 Cu4 3.8840 . . no
O62A O61A 2.7581 . . no
O62A O109 3.00(3) . 1_545 no
O62A Cu4A 3.8803 . . no
O62A O107 2.961(17) . 2_676 no
O63 C69A 2.32(3) . . no
O63 N70A 2.34(3) . . no
O63 O59 3.04(3) . . no
O63 N61 3.22(3) . . no
O63 C74A 3.19(3) . . no
O63 Cu4A 2.93(3) . . no
O63 O11 2.68(3) . 2_776 no
O63 O60A 3.24(3) . . no
O63 C26 3.36(3) . 2_776 no
O63 C68A 3.19(4) . . no
O63 O56 3.14(3) . 2_676 no
O100 O51 3.101(14) . 2_766 no
O100 O58 3.026(17) . . no
O100 C42 3.324(19) . 2_676 no
O101 O102 2.67(2) . . no
O1 H25 2.5500 . 1_545 no
O2 H44 2.5100 . 1_645 no
O102 O101 2.67(2) . . no
O2 H46 2.5700 . 2_777 no
O103 O61A 2.48(5) . 2_676 no
O103 C75A 3.10(5) . 2_676 no
O103 O104 3.11(7) . . no
O3 H5 2.6500 . 1_655 no
O103 O9 3.03(5) . . no
O3 H68A 2.4300 . 2_766 no
O103 O62A 2.20(5) . 2_676 no
O103 C76A 2.97(5) . 2_676 no
O4 H2 2.7700 . . no
O104 N101 3.13(5) . . no
O104 O105 3.22(5) . . no
O104 O61A 2.87(5) . . no
O104 O103 3.11(7) . . no
O105 O8 2.88(2) . 2_776 no
O5 H48 2.9100 . . no
O105 O104 3.22(5) . . no
O105 O54 2.61(2) . 2_686 no
O105 O12 3.05(2) . . no
O105 W8 3.94(2) . 2_776 no
O5 H47 2.5900 . 2_777 no
O106 N102 3.07(2) . . no
O6 H47 2.9100 . 2_777 no
O106 O107 3.00(2) . . no
O106 W4 3.881(14) . . no
O106 O27 3.128(16) . . no
O6 H3 2.7100 . 1_655 no
O106 W4 3.881(14) . . no
O106 O4 3.049(16) . . no
O107 O106 3.00(2) . . no
O107 O55 3.188(15) . . no
O107 O56 2.648(17) . . no
O7 H22 2.8000 . 1_645 no
O107 C76A 2.858(14) . 2_676 no
O107 Cu3 3.973(12) . . no
O107 N102 3.15(2) . . no
O107 O60A 2.697(14) . 2_676 no
O107 Cu4A 4.022(13) . 2_676 no
O7 H23 2.5600 . 1_645 no
O107 O62A 2.961(17) . 2_676 no
O8 H63 2.4700 . . no
O8 H62A 2.4000 . . no
O108 Cu3 3.679(12) . . no
O108 O58 2.865(18) . 2_676 no
O8 H63A 2.7700 . . no
O108 O55 2.704(14) . . no
O8 H64 2.6800 . . no
O109 O61 3.04(3) . 1_565 no
O109 O62A 3.00(3) . 1_565 no
O9 H23 2.8000 . 1_545 no
O109 C75 3.41(3) . 1_565 no
O109 O105 2.93(3) . 2_686 no
O9 H24 2.8400 . 1_545 no
O109 O52 2.82(3) . . no
O109 C76A 3.24(3) . 1_565 no
O10 H7 2.5600 . 1_565 no
O11 H27 2.5600 . . no
O11 H62 2.6500 . 2_776 no
O12 H28 2.7000 . . no
O14 H5 2.8800 . 1_655 no
O14 H44 2.8700 . 1_645 no
O14 H4 2.8800 . 1_655 no
O14 H43 2.6400 . 1_645 no
O15 H67A 2.8500 . 2_766 no
O15 H43 2.8300 . 1_645 no
O18 H46 2.7500 . 2_777 no
O18 H4 2.6900 . 1_655 no
O20 H68 2.8700 . 2_766 no
O21 H24 2.8500 . 1_545 no
O21 H68 2.6700 . 2_766 no
O23 H47 2.5300 . 2_777 no
O24 H4 2.8100 . 1_655 no
O26 H68 2.2000 . 2_766 no
O28 H49 2.6400 . . no
O29 H49 2.7600 . . no
O29 H48 2.8700 . . no
O50 H2 2.7100 . . no
O51 H9 2.6500 . . no
O52 H65 2.9000 . 2_776 no
O52 H66 2.5500 . 2_776 no
O53 H29 2.7200 . . no
O54 H63A 2.8100 . 1_465 no
O54 H22 2.7200 . . no
O55 H49 2.6500 . . no
O56 H42 2.6200 . . no
O59 H62 2.6800 . . no
O59A H62A 2.6700 . . no
O60 H69 2.7200 . . no
O60A H69A 2.7300 . . no
O63 H69A 2.3400 . . no
O63 H26 2.5500 . 2_776 no
O63 H27 2.7700 . 2_776 no
O105 H63A 2.6200 . 2_776 no
N1 N10 2.620(15) . . no
N1 O1 2.968(12) . . no
N1 C14 2.366(17) . . no
N1 O50 2.930(12) . . no
N10 O51 2.895(13) . . no
N10 N1 2.620(15) . . no
N10 O1 3.231(13) . . no
N10 O2 3.103(11) . 2_767 no
N10 C13 2.340(16) . . no
N21 O52 3.164(13) . . no
N21 N30 2.593(18) . . no
N21 C34 2.317(18) . . no
N21 O54 3.008(15) . . no
N30 C33 2.366(18) . . no
N30 N21 2.593(18) . . no
N30 O53 2.833(15) . . no
N30 O52 3.249(15) . . no
N30 O62 3.041(13) . 2_676 no
N41 N50 2.606(15) . . no
N41 O56 2.858(15) . . no
N41 O57 3.193(15) . . no
N41 C54 2.353(16) . . no
N41 O58 3.140(16) . 2_676 no
N50 N41 2.606(15) . . no
N50 C53 2.351(18) . . no
N50 O58 3.174(16) . 2_676 no
N50 O55 2.926(14) . . no
N50 O57 3.111(14) . . no
N61 C66 3.4013 . 2_766 no
N61 O59 2.8992 . . no
N61 O63 3.22(3) . . no
N61 N70 2.6385 . . no
N61A O59A 2.9009 . . no
N61A N70A 2.6376 . . no
N70 O60 2.9057 . . no
N70 N61 2.6385 . . no
N70A O63 2.34(3) . . no
N70A N61A 2.6376 . . no
N70A O60A 2.9054 . . no
N101 O35 3.183(14) . 2_776 no
N101 O32 3.017(15) . 2_776 no
N101 W8 3.869(11) . . no
N101 W8 3.869(11) . . no
N101 W12 4.034(12) . 2_776 no
N101 O25 2.968(14) . 2_776 no
N101 O31 3.129(13) . 2_776 no
N101 O59A 2.837(16) . . no
N101 O61A 2.649(18) . . no
N101 C75A 3.047(15) . . no
N101 W8 3.874(13) . 2_776 no
N101 O32 2.970(13) . . no
N101 O104 3.13(5) . . no
N101 W8 3.874(13) . 2_776 no
N101 W7 3.931(11) . 2_776 no
N102 O106 3.07(2) . . no
N102 O28 3.222(19) . . no
N102 C76A 3.29(2) . 2_676 no
N102 W10 4.048(18) . . no
N102 W12 3.936(18) . . no
N102 O36 3.05(2) . . no
N102 O27 3.26(2) . . no
N102 O33 3.01(2) . . no
N102 O61 2.57(2) . 2_676 no
N102 O107 3.15(2) . . no
N102 O62A 2.28(2) . 2_676 no
N101 H63 2.9400 . . no
C2 O4 3.378(18) . . no
C2 C45 3.40(2) . 2_677 no
C3 C45 3.34(2) . 2_677 no
C3 C46 3.59(2) . 2_677 no
C4 C23 3.474(19) . 1_545 no
C5 C22 3.453(17) . 1_545 no
C5 C24 3.597(19) . 1_545 no
C5 C23 3.499(18) . 1_545 no
C6 C31 3.511(18) . 1_545 no
C6 C33 3.282(16) . 1_545 no
C7 C32 3.482(17) . 1_545 no
C7 C26 3.341(19) . 1_545 no
C7 O10 3.418(17) . 1_545 no
C8 C26 3.454(18) . 1_545 no
C11 C24 3.350(18) . 1_545 no
C11 C23 3.412(17) . 1_545 no
C12 C31 3.470(18) . 1_545 no
C12 C25 3.445(19) . 1_545 no
C13 C24 3.494(17) . 1_545 no
C14 C25 3.415(18) . 1_545 no
C14 C31 3.592(17) . 1_545 no
C15 O13 3.049(13) . . no
C15 O13 2.952(13) . 2_767 no
C22 O7 3.358(18) . 1_465 no
C22 C5 3.453(17) . 1_565 no
C23 C4 3.474(19) . 1_565 no
C23 O9 3.164(17) . 1_565 no
C23 C11 3.412(17) . 1_565 no
C23 O7 3.207(17) . 1_465 no
C23 C5 3.499(18) . 1_565 no
C24 O9 3.215(18) . 1_565 no
C24 C13 3.494(17) . 1_565 no
C24 C5 3.597(19) . 1_565 no
C24 C11 3.350(18) . 1_565 no
C25 C14 3.415(18) . 1_565 no
C25 C66A 3.43(2) . 2_776 no
C25 C67A 3.57(2) . 2_776 no
C25 O1 3.398(16) . 1_565 no
C25 C12 3.445(19) . 1_565 no
C25 C69 3.536(16) . 2_776 no
C25 C72A 3.434(19) . 2_776 no
C25 C68 3.398(17) . 2_776 no
C25 C67 3.486(17) . 2_776 no
C26 C74A 3.465(17) . 2_776 no
C26 C72A 3.260(19) . 2_776 no
C26 C74 3.453(15) . 2_776 no
C26 C7 3.341(19) . 1_565 no
C26 O63 3.36(3) . 2_776 no
C26 C8 3.454(18) . 1_565 no
C26 C66A 3.56(2) . 2_776 no
C27 C73A 3.375(18) . 2_776 no
C27 O11 3.39(2) . . no
C27 O10 3.317(19) . . no
C27 W10 4.203(16) . . no
C27 C73 3.499(17) . 2_776 no
C27 Cu4A 4.113(17) . 2_776 no
C28 W10 4.022(17) . . no
C28 C71 3.569(18) . 2_776 no
C28 O10 3.214(18) . . no
C28 W10 4.022(17) . . no
C28 C62A 3.593(19) . 2_776 no
C31 C12 3.470(18) . 1_565 no
C31 C66A 3.49(2) . 2_776 no
C31 C6 3.511(18) . 1_565 no
C31 C67 3.305(17) . 2_776 no
C31 C14 3.592(17) . 1_565 no
C32 C74A 3.586(17) . 2_776 no
C32 C7 3.482(17) . 1_565 no
C32 C74 3.496(15) . 2_776 no
C32 C73A 3.515(16) . 2_776 no
C33 C6 3.282(16) . 1_565 no
C34 C65A 3.537(19) . 2_776 no
C34 C66 3.467(16) . 2_776 no
C43 O14 3.105(19) . 1_465 no
C43 Cu13 4.076(16) . 1_465 no
C44 O2 3.42(2) . 1_465 no
C44 C5 3.49(2) . 1_565 no
C44 O14 3.224(19) . 1_465 no
C46 C12 3.458(19) . 1_565 no
C46 C14 3.51(2) . 1_565 no
C47 C8 3.335(19) . 1_565 no
C47 C7 3.479(18) . 1_565 no
C48 O29 3.257(18) . . no
C49 O10 3.360(16) . . no
C49 O29 3.198(17) . . no
C49 W10 3.911(14) . . no
C49 W10 3.911(14) . . no
C51 C5 3.43(2) . 1_565 no
C51 C6 3.33(2) . 1_565 no
C52 C7 3.317(18) . 1_565 no
C52 C12 3.506(18) . 1_565 no
C53 C6 3.357(17) . 1_565 no
C54 C7 3.438(18) . 1_565 no
C62 O59 3.1437 . . no
C62 C72 3.5649 . 2_766 no
C62 C67 3.5864 . 2_766 no
C62 Cu4 3.0168 . . no
C62 O11 2.926(13) . 2_776 no
C62A C28 3.593(19) . 2_776 no
C62A O8 3.111(16) . . no
C62A Cu4A 3.0152 . . no
C62A O59A 3.1415 . . no
C63 O8 3.129(15) . . no
C63 C67 3.3699 . 2_766 no
C63 C68 3.5564 . 2_766 no
C63A C72A 3.5868 . 2_766 no
C63A C67A 3.5985 . 2_766 no
C63A O8 3.29(2) . . no
C64 C69 3.5048 . 2_766 no
C64 C68 3.5205 . 2_766 no
C64 O8 3.227(17) . . no
C64A C74A 3.5707 . 2_766 no
C64A C72A 3.5712 . 2_766 no
C65 O52 3.348(13) . 2_776 no
C65 Cu4 3.6305 . 2_766 no
C65A C34 3.537(19) . 2_776 no
C65A Cu4A 4.0394 . 2_766 no
C66 C34 3.467(16) . 2_776 no
C66 N61 3.4013 . 2_766 no
C66 Cu4 3.8321 . 2_766 no
C66 O52 3.177(12) . 2_776 no
C66A C31 3.49(2) . 2_776 no
C66A C25 3.43(2) . 2_776 no
C66A C26 3.56(2) . 2_776 no
C67 C25 3.486(17) . 2_776 no
C67 C63 3.3699 . 2_766 no
C67 C62 3.5864 . 2_766 no
C67 C31 3.305(17) . 2_776 no
C67A C63A 3.5985 . 2_766 no
C67A C25 3.57(2) . 2_776 no
C68 C25 3.398(17) . 2_776 no
C68 Cu18 4.095(9) . 2_766 no
C68 Cu19 4.067(9) . 2_766 no
C68 C63 3.5564 . 2_766 no
C68 O26 3.021(12) . 2_766 no
C68 C64 3.5205 . 2_766 no
C68A O3 3.256(17) . 2_766 no
C68A O63 3.19(4) . . no
C69 C64 3.5048 . 2_766 no
C69 C25 3.536(16) . 2_776 no
C71 C28 3.569(18) . 2_776 no
C71 Cu4 4.1752 . . no
C71 C74 3.3440 . 2_766 no
C71A C74A 3.5169 . 2_766 no
C71A Cu4A 4.1711 . . no
C71A C73A 3.5676 . 2_766 no
C72 C62 3.5648 . 2_766 no
C72 C73 3.5768 . 2_766 no
C72A C25 3.434(19) . 2_776 no
C72A C63A 3.5868 . 2_766 no
C72A C64A 3.5712 . 2_766 no
C72A C26 3.260(19) . 2_776 no
C73 C74 3.4845 . 2_766 no
C73 C72 3.5768 . 2_766 no
C73 C27 3.499(17) . 2_776 no
C73 C73 3.5649 . 2_766 no
C73A C71A 3.5676 . 2_766 no
C73A C27 3.375(18) . 2_776 no
C73A C32 3.515(16) . 2_776 no
C74 C73 3.4845 . 2_766 no
C74 C32 3.496(15) . 2_776 no
C74 C26 3.453(15) . 2_776 no
C74 C71 3.3440 . 2_766 no
C74A C26 3.465(17) . 2_776 no
C74A C64A 3.5707 . 2_766 no
C74A C71A 3.5169 . 2_766 no
C74A C32 3.586(17) . 2_776 no
C75 O57 3.277(12) . 2_676 no
C75 O53 3.214(12) . 2_676 no
C75 O109 3.41(3) . 1_545 no
C75A N101 3.047(15) . . no
C75A O31 2.943(11) . 2_776 no
C76 O57 3.127(13) . 2_676 no
C76A O107 2.858(14) . 2_676 no
C76A O109 3.24(3) . 1_545 no
C2 H45 3.1000 . 2_677 no
C3 H45 3.0700 . 2_677 no
C35 H64A 2.9200 . 1_465 no
C35 H65 2.8900 . 1_465 no
H2 O50 2.7100 . . no
H2 O4 2.7700 . . no
H4 H5 2.5900 . . no
H5 H4 2.5900 . . no
H7 O10 2.5600 . 1_545 no
H9 O51 2.6500 . . no
H22 O7 2.8000 . 1_465 no
H22 O54 2.7200 . . no
H23 Cu17 3.7000 . 1_465 no
H23 O7 2.5600 . 1_465 no
H23 O9 2.8000 . 1_565 no
H24 Cu19 3.6100 . 1_565 no
H24 O21 2.8500 . 1_565 no
H24 H25 2.5700 . . no
H24 O9 2.8400 . 1_565 no
H25 O1 2.5500 . 1_565 no
H25 H24 2.5700 . . no
H26 O63 2.5500 . 2_776 no
H26 H27 2.5600 . . no
H27 H26 2.5600 . . no
H27 W11 3.5200 . . no
H27 W11 3.5200 . . no
H27 Cu4A 3.5700 . 2_776 no
H27 O11 2.5600 . . no
H27 O63 2.7700 . 2_776 no
H28 O12 2.7000 . . no
H28 W12 3.3800 . . no
H28 W12 3.3800 . . no
H28 W10 3.6800 . . no
H29 O53 2.7200 . . no
H42 O56 2.6200 . . no
H43 W3 3.5000 . 1_465 no
H43 Cu13 3.5000 . 1_465 no
H43 O14 2.6400 . 1_465 no
H43 O15 2.8300 . 1_465 no
H44 H45 2.5000 . . no
H44 O14 2.8700 . 1_465 no
H44 W2 3.3900 . 1_465 no
H44 O2 2.5100 . 1_465 no
H45 H44 2.5000 . . no
H48 O5 2.9100 . . no
H48 O29 2.8700 . . no
H48 W5 3.6500 . . no
H49 W10 3.3900 . . no
H49 O55 2.6500 . . no
H49 O29 2.7600 . . no
H49 W10 3.3900 . . no
H49 O28 2.6400 . . no
H62 O11 2.6500 . 2_776 no
H62 Cu4 3.1300 . . no
H62 O59 2.6800 . . no
H62A O59A 2.6700 . . no
H62A Cu4A 3.1200 . . no
H62A O8 2.4000 . . no
H63 O8 2.4700 . . no
H63 N101 2.9400 . . no
H63A O105 2.6200 . 2_776 no
H63A O54 2.8100 . 1_645 no
H63A O8 2.7700 . . no
H64 H65 2.5800 . . no
H64 O8 2.6800 . . no
H64A H65A 2.5800 . . no
H64A C35 2.9200 . 1_645 no
H65 O52 2.9000 . 2_776 no
H65 Cu4 3.5100 . 2_766 no
H65 H64 2.5800 . . no
H65 C35 2.8900 . 1_645 no
H65A H64A 2.5800 . . no
H65A Cu4A 3.7100 . 2_766 no
H66 H67 2.5800 . . no
H66 O52 2.5500 . 2_776 no
H66A H67A 2.5700 . . no
H67 H66 2.5800 . . no
H67A O15 2.8500 . 2_766 no
H67A H66A 2.5700 . . no
H68 Cu19 3.2000 . 2_766 no
H68 Cu18 3.3700 . 2_766 no
H68 O26 2.2000 . 2_766 no
H68 O20 2.8700 . 2_766 no
H68 O21 2.6700 . 2_766 no
H68A O3 2.4300 . 2_766 no
H69 Cu13 3.5000 . 2_766 no
H69 O60 2.7200 . . no
H69A O63 2.3400 . . no
H69A O60A 2.7300 . . no

loop_
_geom_hbond_atom_site_label_D
_geom_hbond_atom_site_label_H
_geom_hbond_atom_site_label_A
_geom_hbond_distance_DH
_geom_hbond_distance_HA
_geom_hbond_distance_DA
_geom_hbond_angle_DHA
_geom_hbond_site_symmetry_A
_geom_hbond_publ_flag
C7 H7 O10 0.9300 2.5600 3.418(17) 153.00 1_545 yes
C23 H23 O7 0.9300 2.5600 3.207(17) 127.00 1_465 yes
C25 H25 O1 0.9300 2.5500 3.398(16) 153.00 1_565 yes
C26 H26 O63 0.9300 2.5500 3.36(3) 145.00 2_776 yes
C27 H27 O11 0.9300 2.5600 3.39(2) 148.00 . yes
C44 H44 O2 0.9300 2.5100 3.42(2) 165.00 1_465 yes
C63 H63 O8 0.9300 2.4700 3.129(15) 128.00 . yes
C66 H66 O52 0.9300 2.5500 3.177(12) 125.00 2_776 yes
C68 H68 O26 0.9300 2.2000 3.021(12) 147.00 2_766 yes

loop_
_geom_torsion_atom_site_label_1
_geom_torsion_atom_site_label_2
_geom_torsion_atom_site_label_3
_geom_torsion_atom_site_label_4
_geom_torsion
_geom_torsion_site_symmetry_1
_geom_torsion_site_symmetry_2
_geom_torsion_site_symmetry_3
_geom_torsion_site_symmetry_4
_geom_torsion_publ_flag
O13 W1 O1 Cu1 35.4(7) . . . . no
O15 W1 O1 Cu1 124.2(6) . . . . no
O16 W1 O1 Cu1 -53.8(6) . . . . no
O21 W1 O1 Cu1 -143.2(6) . . . . no
O1 W1 O13 W2 173.0(5) . . . . no
O15 W1 O13 W2 73.0(5) . . . . no
O16 W1 O13 W2 -86.2(5) . . . . no
O21 W1 O13 W2 -10.7(12) . . . . no
O37 W1 O13 W2 -1.1(4) . . . . no
O1 W1 O15 W3 -172.0(4) . . . . no
O13 W1 O15 W3 -73.6(4) . . . . no
O16 W1 O15 W3 2.7(11) . . . . no
O21 W1 O15 W3 85.5(4) . . . . no
O37 W1 O15 W3 -0.3(4) . . . . no
O1 W1 O16 W4 -130.2(8) . . . . no
O13 W1 O16 W4 131.3(8) . . . . no
O15 W1 O16 W4 55.1(13) . . . . no
O21 W1 O16 W4 -28.3(8) . . . . no
O37 W1 O16 W4 58.0(8) . . . . no
O1 W1 O21 W9 133.1(9) . . . . no
O13 W1 O21 W9 -43.1(16) . . . . no
O15 W1 O21 W9 -126.3(10) . . . . no
O16 W1 O21 W9 32.4(9) . . . . no
O37 W1 O21 W9 -52.4(9) . . . . no
O13 W1 O37 W2 0.7(3) . . . . no
O13 W1 O37 W3 92.2(3) . . . . no
O13 W1 O37 Si1 -134.8(5) . . . . no
O15 W1 O37 W2 -91.3(3) . . . . no
O15 W1 O37 W3 0.2(2) . . . . no
O15 W1 O37 Si1 133.3(5) . . . . no
O16 W1 O37 W2 89.9(3) . . . . no
O16 W1 O37 W3 -178.7(3) . . . . no
O16 W1 O37 Si1 -45.6(5) . . . . no
O21 W1 O37 W2 177.3(3) . . . . no
O21 W1 O37 W3 -91.3(3) . . . . no
O21 W1 O37 Si1 41.8(5) . . . . no
O13 W2 O2 Cu1 -30.4(5) . . . 2_767 no
O14 W2 O2 Cu1 -120.3(5) . . . 2_767 no
O17 W2 O2 Cu1 61.2(5) . . . 2_767 no
O18 W2 O2 Cu1 149.8(4) . . . 2_767 no
O2 W2 O13 W1 -172.8(5) . . . . no
O14 W2 O13 W1 -72.8(5) . . . . no
O17 W2 O13 W1 85.3(5) . . . . no
O18 W2 O13 W1 6.7(12) . . . . no
O37 W2 O13 W1 1.1(4) . . . . no
O2 W2 O14 W3 172.0(5) . . . . no
O13 W2 O14 W3 72.4(4) . . . . no
O17 W2 O14 W3 -12.1(11) . . . . no
O18 W2 O14 W3 -86.1(4) . . . . no
O37 W2 O14 W3 -0.6(4) . . . . no
O2 W2 O17 W5 128.5(8) . . . . no
O13 W2 O17 W5 -131.7(8) . . . . no
O14 W2 O17 W5 -47.5(14) . . . . no
O18 W2 O17 W5 26.8(8) . . . . no
O37 W2 O17 W5 -58.5(8) . . . . no
O2 W2 O18 W6 -131.6(8) . . . . no
O13 W2 O18 W6 48.9(14) . . . . no
O14 W2 O18 W6 128.5(8) . . . . no
O17 W2 O18 W6 -30.4(8) . . . . no
O37 W2 O18 W6 54.3(8) . . . . no
O13 W2 O37 W1 -0.7(3) . . . . no
O13 W2 O37 W3 -92.6(3) . . . . no
O13 W2 O37 Si1 134.7(5) . . . . no
O14 W2 O37 W1 92.3(3) . . . . no
O14 W2 O37 W3 0.4(3) . . . . no
O14 W2 O37 Si1 -132.3(5) . . . . no
O17 W2 O37 W1 -92.0(3) . . . . no
O17 W2 O37 W3 176.1(3) . . . . no
O17 W2 O37 Si1 43.4(5) . . . . no
O18 W2 O37 W1 -178.6(3) . . . . no
O18 W2 O37 W3 89.5(3) . . . . no
O18 W2 O37 Si1 -43.2(5) . . . . no
O3 W3 O14 W2 -170.1(5) . . . . no
O15 W3 O14 W2 -72.3(5) . . . . no
O19 W3 O14 W2 87.3(5) . . . . no
O20 W3 O14 W2 5.6(12) . . . . no
O37 W3 O14 W2 0.6(4) . . . . no
O3 W3 O15 W1 172.6(4) . . . . no
O14 W3 O15 W1 74.2(4) . . . . no
O19 W3 O15 W1 -6.8(11) . . . . no
O20 W3 O15 W1 -85.3(5) . . . . no
O37 W3 O15 W1 0.3(4) . . . . no
O3 W3 O19 W7 131.2(8) . . . . no
O14 W3 O19 W7 -129.9(8) . . . . no
O15 W3 O19 W7 -49.5(13) . . . . no
O20 W3 O19 W7 29.3(8) . . . . no
O37 W3 O19 W7 -56.2(8) . . . . no
O3 W3 O20 W8 -132.7(9) . . . . no
O14 W3 O20 W8 51.7(16) . . . . no
O15 W3 O20 W8 129.2(10) . . . . no
O19 W3 O20 W8 -30.5(10) . . . . no
O37 W3 O20 W8 56.5(9) . . . . no
O14 W3 O37 W1 -92.0(3) . . . . no
O14 W3 O37 W2 -0.4(3) . . . . no
O14 W3 O37 Si1 133.7(5) . . . . no
O15 W3 O37 W1 -0.2(2) . . . . no
O15 W3 O37 W2 91.4(3) . . . . no
O15 W3 O37 Si1 -134.5(5) . . . . no
O19 W3 O37 W1 177.3(3) . . . . no
O19 W3 O37 W2 -91.1(3) . . . . no
O19 W3 O37 Si1 43.0(5) . . . . no
O20 W3 O37 W1 89.8(3) . . . . no
O20 W3 O37 W2 -178.6(3) . . . . no
O20 W3 O37 Si1 -44.5(5) . . . . no
O4 W4 O16 W1 128.5(8) . . . . no
O22 W4 O16 W1 -132.2(8) . . . . no
O27 W4 O16 W1 28.1(8) . . . . no
O38 W4 O16 W1 -58.0(8) . . . . no
O4 W4 O22 W5 -171.0(5) . . . . no
O16 W4 O22 W5 86.8(5) . . . . no
O28 W4 O22 W5 -73.8(5) . . . . no
O38 W4 O22 W5 0.1(4) . . . . no
O4 W4 O27 W9 -132.5(9) . . . . no
O16 W4 O27 W9 -30.4(9) . . . . no
O28 W4 O27 W9 130.0(9) . . . . no
O38 W4 O27 W9 56.3(9) . . . . no
O4 W4 O28 W10 173.5(4) . . . . no
O22 W4 O28 W10 74.5(4) . . . . no
O27 W4 O28 W10 -86.2(4) . . . . no
O38 W4 O28 W10 0.1(3) . . . . no
O16 W4 O38 W5 -90.1(3) . . . . no
O16 W4 O38 W10 178.5(3) . . . . no
O16 W4 O38 Si1 44.5(5) . . . . no
O22 W4 O38 W5 -0.1(3) . . . . no
O22 W4 O38 W10 -91.5(3) . . . . no
O22 W4 O38 Si1 134.5(5) . . . . no
O27 W4 O38 W5 -179.0(3) . . . . no
O27 W4 O38 W10 89.6(3) . . . . no
O27 W4 O38 Si1 -44.4(5) . . . . no
O28 W4 O38 W5 91.3(3) . . . . no
O28 W4 O38 W10 -0.1(2) . . . . no
O28 W4 O38 Si1 -134.1(5) . . . . no
O5 W5 O17 W2 -127.7(8) . . . . no
O22 W5 O17 W2 132.7(8) . . . . no
O23 W5 O17 W2 -27.0(8) . . . . no
O29 W5 O17 W2 51.1(14) . . . . no
O38 W5 O17 W2 58.8(8) . . . . no
O5 W5 O22 W4 172.7(5) . . . . no
O17 W5 O22 W4 -84.8(5) . . . . no
O23 W5 O22 W4 -11.8(12) . . . . no
O29 W5 O22 W4 73.4(5) . . . . no
O38 W5 O22 W4 -0.1(4) . . . . no
O5 W5 O23 W6 133.3(8) . . . . no
O17 W5 O23 W6 31.2(8) . . . . no
O22 W5 O23 W6 -42.1(14) . . . . no
O29 W5 O23 W6 -127.3(8) . . . . no
O38 W5 O23 W6 -53.4(8) . . . . no
O5 W5 O29 W10 -172.6(4) . . . . no
O17 W5 O29 W10 8.6(11) . . . . no
O22 W5 O29 W10 -72.9(4) . . . . no
O23 W5 O29 W10 86.0(4) . . . . no
O38 W5 O29 W10 0.7(4) . . . . no
O17 W5 O38 W4 89.5(3) . . . . no
O17 W5 O38 W10 -177.5(3) . . . . no
O17 W5 O38 Si1 -44.2(5) . . . . no
O22 W5 O38 W4 0.1(3) . . . . no
O22 W5 O38 W10 93.1(3) . . . . no
O22 W5 O38 Si1 -133.6(6) . . . . no
O23 W5 O38 W4 175.8(3) . . . . no
O23 W5 O38 W10 -91.2(3) . . . . no
O23 W5 O38 Si1 42.2(5) . . . . no
O29 W5 O38 W4 -93.5(3) . . . . no
O29 W5 O38 W10 -0.5(3) . . . . no
O29 W5 O38 Si1 132.9(6) . . . . no
O6 W6 O18 W2 132.5(8) . . . . no
O23 W6 O18 W2 31.8(8) . . . . no
O24 W6 O18 W2 -128.8(8) . . . . no
O30 W6 O18 W2 -42.0(14) . . . . no
O39 W6 O18 W2 -54.4(8) . . . . no
O6 W6 O23 W5 -133.9(8) . . . . no
O18 W6 O23 W5 -32.5(8) . . . . no
O30 W6 O23 W5 127.3(8) . . . . no
O39 W6 O23 W5 54.2(8) . . . . no
O6 W6 O24 W7 -170.6(5) . . . . no
O18 W6 O24 W7 87.3(5) . . . . no
O30 W6 O24 W7 -71.7(5) . . . . no
O39 W6 O24 W7 1.0(4) . . . . no
O6 W6 O30 W11 170.6(5) . . . . no
O18 W6 O30 W11 -14.9(12) . . . . no
O23 W6 O30 W11 -88.1(5) . . . . no
O24 W6 O30 W11 72.1(5) . . . . no
O39 W6 O30 W11 -1.9(4) . . . . no
O18 W6 O39 W7 -91.5(3) . . . . no
O18 W6 O39 W11 176.7(3) . . . . no
O18 W6 O39 Si1 42.3(5) . . . . no
O23 W6 O39 W7 -177.1(3) . . . . no
O23 W6 O39 W11 91.1(3) . . . . no
O23 W6 O39 Si1 -43.3(5) . . . . no
O24 W6 O39 W7 -0.7(3) . . . . no
O24 W6 O39 W11 -92.5(3) . . . . no
O24 W6 O39 Si1 133.1(6) . . . . no
O30 W6 O39 W7 93.1(3) . . . . no
O30 W6 O39 W11 1.4(3) . . . . no
O30 W6 O39 Si1 -133.1(6) . . . . no
O7 W7 O19 W3 -131.0(8) . . . . no
O24 W7 O19 W3 130.3(8) . . . . no
O25 W7 O19 W3 -29.0(8) . . . . no
O31 W7 O19 W3 51.6(13) . . . . no
O39 W7 O19 W3 56.9(8) . . . . no
O7 W7 O24 W6 170.8(5) . . . . no
O19 W7 O24 W6 -87.3(5) . . . . no
O25 W7 O24 W6 -10.3(12) . . . . no
O31 W7 O24 W6 71.7(5) . . . . no
O39 W7 O24 W6 -1.0(4) . . . . no
O7 W7 O25 W8 130.8(9) . . . . no
O19 W7 O25 W8 29.0(9) . . . . no
O24 W7 O25 W8 -48.0(16) . . . . no
O31 W7 O25 W8 -129.9(9) . . . . no
O39 W7 O25 W8 -57.0(9) . . . . no
O7 W7 O31 W11 -172.6(4) . . . . no
O19 W7 O31 W11 4.8(10) . . . . no
O24 W7 O31 W11 -73.8(4) . . . . no
O25 W7 O31 W11 85.1(4) . . . . no
O39 W7 O31 W11 -0.7(4) . . . . no
O19 W7 O39 W6 89.6(3) . . . . no
O19 W7 O39 W11 -177.5(3) . . . . no
O19 W7 O39 Si1 -45.2(5) . . . . no
O24 W7 O39 W6 0.7(3) . . . . no
O24 W7 O39 W11 93.7(3) . . . . no
O24 W7 O39 Si1 -134.1(5) . . . . no
O25 W7 O39 W6 177.4(3) . . . . no
O25 W7 O39 W11 -89.7(3) . . . . no
O25 W7 O39 Si1 42.5(5) . . . . no
O31 W7 O39 W6 -92.5(3) . . . . no
O31 W7 O39 W11 0.5(2) . . . . no
O31 W7 O39 Si1 132.8(5) . . . . no
O8 W8 O20 W3 131.4(10) . . . . no
O25 W8 O20 W3 30.1(9) . . . . no
O26 W8 O20 W3 -129.9(10) . . . . no
O32 W8 O20 W3 -45.2(16) . . . . no
O40 W8 O20 W3 -55.6(9) . . . . no
O8 W8 O25 W7 -130.8(10) . . . . no
O20 W8 O25 W7 -29.0(9) . . . . no
O26 W8 O25 W7 50.6(16) . . . . no
O32 W8 O25 W7 130.7(9) . . . . no
O40 W8 O25 W7 57.1(9) . . . . no
O8 W8 O26 W9 -171.2(5) . . . . no
O20 W8 O26 W9 86.3(5) . . . . no
O25 W8 O26 W9 7.5(12) . . . . no
O32 W8 O26 W9 -72.8(5) . . . . no
O40 W8 O26 W9 0.7(4) . . . . no
O8 W8 O32 W12 171.3(6) . . . . no
O20 W8 O32 W12 -12.1(13) . . . . no
O25 W8 O32 W12 -87.0(5) . . . . no
O26 W8 O32 W12 73.0(5) . . . . no
O40 W8 O32 W12 -1.3(4) . . . . no
O20 W8 O40 W9 -91.8(3) . . . . no
O20 W8 O40 W12 177.0(3) . . . . no
O20 W8 O40 Si1 42.6(6) . . . . no
O25 W8 O40 W9 -178.2(3) . . . . no
O25 W8 O40 W12 90.7(3) . . . . no
O25 W8 O40 Si1 -43.8(5) . . . . no
O26 W8 O40 W9 -0.5(3) . . . . no
O26 W8 O40 W12 -91.7(3) . . . . no
O26 W8 O40 Si1 133.9(6) . . . . no
O32 W8 O40 W9 92.0(3) . . . . no
O32 W8 O40 W12 0.9(3) . . . . no
O32 W8 O40 Si1 -133.6(6) . . . . no
O9 W9 O21 W1 -131.0(10) . . . . no
O26 W9 O21 W1 127.3(10) . . . . no
O27 W9 O21 W1 -32.7(9) . . . . no
O33 W9 O21 W1 38.4(16) . . . . no
O40 W9 O21 W1 53.3(9) . . . . no
O9 W9 O26 W8 171.2(5) . . . . no
O21 W9 O26 W8 -86.6(5) . . . . no
O27 W9 O26 W8 -11.6(12) . . . . no
O33 W9 O26 W8 73.3(5) . . . . no
O40 W9 O26 W8 -0.7(4) . . . . no
O9 W9 O27 W4 132.2(9) . . . . no
O21 W9 O27 W4 30.8(9) . . . . no
O26 W9 O27 W4 -45.0(15) . . . . no
O33 W9 O27 W4 -130.3(9) . . . . no
O40 W9 O27 W4 -55.5(9) . . . . no
O9 W9 O33 W12 -171.9(5) . . . . no
O21 W9 O33 W12 18.6(11) . . . . no
O26 W9 O33 W12 -70.2(4) . . . . no
O27 W9 O33 W12 89.2(4) . . . . no
O40 W9 O33 W12 3.2(4) . . . . no
O21 W9 O40 W8 91.2(3) . . . . no
O21 W9 O40 W12 -177.0(3) . . . . no
O21 W9 O40 Si1 -43.5(5) . . . . no
O26 W9 O40 W8 0.5(3) . . . . no
O26 W9 O40 W12 92.3(3) . . . . no
O26 W9 O40 Si1 -134.2(6) . . . . no
O27 W9 O40 W8 176.7(3) . . . . no
O27 W9 O40 W12 -91.6(3) . . . . no
O27 W9 O40 Si1 41.9(6) . . . . no
O33 W9 O40 W8 -94.0(3) . . . . no
O33 W9 O40 W12 -2.3(3) . . . . no
O33 W9 O40 Si1 131.2(6) . . . . no
O10 W10 O28 W4 -171.9(4) . . . . no
O29 W10 O28 W4 -73.9(4) . . . . no
O34 W10 O28 W4 5.3(10) . . . . no
O36 W10 O28 W4 86.4(4) . . . . no
O38 W10 O28 W4 -0.1(3) . . . . no
O10 W10 O29 W5 171.0(5) . . . . no
O28 W10 O29 W5 72.4(4) . . . . no
O34 W10 O29 W5 -87.0(5) . . . . no
O36 W10 O29 W5 -6.1(11) . . . . no
O38 W10 O29 W5 -0.7(4) . . . . no
O10 W10 O34 W11 -130.6(8) . . . . no
O28 W10 O34 W11 52.3(13) . . . . no
O29 W10 O34 W11 131.3(8) . . . . no
O36 W10 O34 W11 -28.8(8) . . . . no
O38 W10 O34 W11 57.5(8) . . . . no
O10 W10 O36 W12 132.0(9) . . . . no
O28 W10 O36 W12 -129.2(9) . . . . no
O29 W10 O36 W12 -50.9(14) . . . . no
O34 W10 O36 W12 30.1(9) . . . . no
O38 W10 O36 W12 -56.2(9) . . . . no
O28 W10 O38 W4 0.1(2) . . . . no
O28 W10 O38 W5 -91.8(3) . . . . no
O28 W10 O38 Si1 134.0(5) . . . . no
O29 W10 O38 W4 92.4(3) . . . . no
O29 W10 O38 W5 0.5(3) . . . . no
O29 W10 O38 Si1 -133.7(5) . . . . no
O34 W10 O38 W4 -178.0(3) . . . . no
O34 W10 O38 W5 90.1(3) . . . . no
O34 W10 O38 Si1 -44.1(5) . . . . no
O36 W10 O38 W4 -89.5(3) . . . . no
O36 W10 O38 W5 178.6(3) . . . . no
O36 W10 O38 Si1 44.4(5) . . . . no
O11 W11 O30 W6 -171.6(5) . . . . no
O31 W11 O30 W6 -71.9(5) . . . . no
O34 W11 O30 W6 87.9(5) . . . . no
O39 W11 O30 W6 1.9(4) . . . . no
O11 W11 O31 W7 170.7(5) . . . . no
O30 W11 O31 W7 73.4(4) . . . . no
O34 W11 O31 W7 -4.0(11) . . . . no
O35 W11 O31 W7 -86.9(4) . . . . no
O39 W11 O31 W7 0.7(4) . . . . no
O11 W11 O34 W10 131.6(8) . . . . no
O30 W11 O34 W10 -131.2(8) . . . . no
O31 W11 O34 W10 -53.7(13) . . . . no
O35 W11 O34 W10 29.6(8) . . . . no
O39 W11 O34 W10 -58.3(8) . . . . no
O11 W11 O35 W12 -134.2(9) . . . . no
O31 W11 O35 W12 125.7(9) . . . . no
O34 W11 O35 W12 -33.8(9) . . . . no
O39 W11 O35 W12 51.8(9) . . . . no
O30 W11 O39 W6 -1.4(3) . . . . no
O30 W11 O39 W7 -93.5(3) . . . . no
O30 W11 O39 Si1 134.2(5) . . . . no
O31 W11 O39 W6 91.6(3) . . . . no
O31 W11 O39 W7 -0.5(2) . . . . no
O31 W11 O39 Si1 -132.9(5) . . . . no
O34 W11 O39 W6 -90.1(3) . . . . no
O34 W11 O39 W7 177.8(3) . . . . no
O34 W11 O39 Si1 45.5(5) . . . . no
O35 W11 O39 W6 -177.7(3) . . . . no
O35 W11 O39 W7 90.2(3) . . . . no
O35 W11 O39 Si1 -42.2(5) . . . . no
O12 W12 O32 W8 -172.8(5) . . . . no
O33 W12 O32 W8 -72.3(5) . . . . no
O35 W12 O32 W8 87.4(5) . . . . no
O36 W12 O32 W8 9.3(12) . . . . no
O40 W12 O32 W8 1.3(4) . . . . no
O12 W12 O33 W9 171.2(5) . . . . no
O32 W12 O33 W9 69.5(4) . . . . no
O35 W12 O33 W9 -18.4(12) . . . . no
O36 W12 O33 W9 -89.4(4) . . . . no
O40 W12 O33 W9 -3.2(4) . . . . no
O12 W12 O35 W11 133.2(9) . . . . no
O32 W12 O35 W11 -125.1(9) . . . . no
O33 W12 O35 W11 -37.2(16) . . . . no
O36 W12 O35 W11 34.1(9) . . . . no
O40 W12 O35 W11 -51.9(9) . . . . no
O12 W12 O36 W10 -130.1(9) . . . . no
O32 W12 O36 W10 47.9(15) . . . . no
O33 W12 O36 W10 130.0(9) . . . . no
O35 W12 O36 W10 -30.8(9) . . . . no
O40 W12 O36 W10 55.6(9) . . . . no
O32 W12 O40 W8 -0.9(3) . . . . no
O32 W12 O40 W9 -92.2(3) . . . . no
O32 W12 O40 Si1 134.1(6) . . . . no
O33 W12 O40 W8 93.6(3) . . . . no
O33 W12 O40 W9 2.3(3) . . . . no
O33 W12 O40 Si1 -131.4(6) . . . . no
O35 W12 O40 W8 -91.6(3) . . . . no
O35 W12 O40 W9 177.1(3) . . . . no
O35 W12 O40 Si1 43.4(5) . . . . no
O36 W12 O40 W8 -178.0(3) . . . . no
O36 W12 O40 W9 90.7(3) . . . . no
O36 W12 O40 Si1 -43.0(5) . . . . no
O50 Cu1 O1 W1 12.4(7) . . . . no
O51 Cu1 O1 W1 -73.2(7) . . . . no
N1 Cu1 O1 W1 108.5(7) . . . . no
N10 Cu1 O1 W1 -168.7(7) . . . . no
O1 Cu1 O50 C15 -90.4(7) . . . 2_767 no
O51 Cu1 O50 C15 0.2(7) . . . 2_767 no
N1 Cu1 O50 C15 -174.8(7) . . . 2_767 no
O2 Cu1 O50 C15 94.8(7) 2_767 . . 2_767 no
O1 Cu1 O51 C15 91.9(7) . . . . no
O50 Cu1 O51 C15 -1.0(7) . . . . no
N10 Cu1 O51 C15 -173.8(7) . . . . no
O2 Cu1 O51 C15 -92.4(7) 2_767 . . . no
O50 Cu1 O2 W2 -69.6(5) . . 2_767 2_767 no
O51 Cu1 O2 W2 16.1(5) . . 2_767 2_767 no
N1 Cu1 O2 W2 -166.0(6) . . 2_767 2_767 no
N10 Cu1 O2 W2 110.8(6) . . 2_767 2_767 no
O2 Cu1 N1 C13 -82.1(7) 2_767 . . . no
N1 Cu1 N10 C9 178.0(11) . . . . no
O2 Cu1 N10 C9 -90.7(10) 2_767 . . . no
O1 Cu1 N10 C14 -82.9(8) . . . . no
O51 Cu1 N10 C14 -174.1(8) . . . . no
N1 Cu1 N10 C14 0.7(8) . . . . no
O1 Cu1 N10 C9 94.4(11) . . . . no
O51 Cu1 N10 C9 3.2(11) . . . . no
N10 Cu1 N1 C13 -1.2(7) . . . . no
N10 Cu1 N1 C2 -174.3(11) . . . . no
O1 Cu1 N1 C2 -79.4(11) . . . . no
O50 Cu1 N1 C2 13.0(11) . . . . no
O1 Cu1 N1 C13 93.7(7) . . . . no
O2 Cu1 N10 C14 92.0(8) 2_767 . . . no
O50 Cu1 N1 C13 -173.9(7) . . . . no
O2 Cu1 N1 C2 104.8(11) 2_767 . . . no
N21 Cu2 O52 C35 172.2(10) . . . 2_686 no
O53 Cu2 O52 C35 -1.6(10) . . . 2_686 no
O54 Cu2 O52 C35 -91.7(10) . . . 2_686 no
O52 Cu2 O53 C35 1.2(11) . . . . no
N30 Cu2 O52 C35 89.9(10) . . . 2_686 no
O62 Cu2 O52 C35 -7.9(13) 2_676 . . 2_686 no
N30 Cu2 N21 C22 176.6(11) . . . . no
O62 Cu2 N21 C22 -103.8(11) 2_676 . . . no
O52 Cu2 N30 C34 92.8(9) . . . . no
O53 Cu2 N30 C34 172.3(9) . . . . no
O52 Cu2 N30 C29 -85.1(12) . . . . no
O52 Cu2 N21 C22 76.2(11) . . . . no
O54 Cu2 N21 C22 -15.3(11) . . . . no
N30 Cu2 O62 C76 -134.1(8) . . 2_676 2_676 no
O62 Cu2 N30 C29 66.8(12) 2_676 . . . no
O62 Cu2 N30 C34 -115.3(9) 2_676 . . . no
O53 Cu2 N30 C29 -5.7(13) . . . . no
N21 Cu2 N30 C34 -1.2(8) . . . . no
N21 Cu2 O62 C76 147.9(8) . . 2_676 2_676 no
O52 Cu2 N21 C33 -99.1(8) . . . . no
N21 Cu2 N30 C29 -179.2(13) . . . . no
O54 Cu2 O53 C35 92.0(11) . . . . no
O62 Cu2 N21 C33 81.0(8) 2_676 . . . no
O53 Cu2 O62 C76 -38.4(8) . . 2_676 2_676 no
O54 Cu2 O62 C76 53.0(8) . . 2_676 2_676 no
N30 Cu2 N21 C33 1.3(8) . . . . no
O52 Cu2 O62 C76 -31.9(12) . . 2_676 2_676 no
O54 Cu2 N21 C33 169.4(8) . . . . no
N30 Cu2 O53 C35 -99.5(11) . . . . no
O62 Cu2 O53 C35 178.1(12) 2_676 . . . no
O63 Cu4 O60 C76 -87.8(9) . . . . no
N70 Cu4 O60 C76 166.07 . . . . no
O60 Cu4 N70 C74 -169.12 . . . . no
O63 Cu4 N70 C69 -89.7(10) . . . . no
O59 Cu4 O60 C76 -1.73 . . . . no
O60 Cu4 O59 C75 -1.36 . . . . no
O63 Cu4 O59 C75 99.9(9) . . . . no
O60 Cu4 N70 C69 13.02 . . . . no
O63 Cu4 N70 C74 88.1(9) . . . . no
O57 Cu3 N41 C42 87.7(12) . . . . no
N50 Cu3 N41 C42 -179.7(12) . . . . no
N41 Cu3 N50 C49 179.7(11) . . . . no
O57 Cu3 N50 C54 96.3(8) . . . . no
O57 Cu3 N50 C49 -84.4(11) . . . . no
O58 Cu3 N41 C42 -97.8(12) 2_676 . . . no
O55 Cu3 N50 C49 4.7(11) . . . . no
O58 Cu3 N41 C53 78.9(8) 2_676 . . . no
O55 Cu3 N50 C54 -174.6(8) . . . . no
O58 Cu3 N50 C54 -80.0(8) 2_676 . . . no
O58 Cu3 N50 C49 99.3(11) 2_676 . . . no
O56 Cu3 N41 C42 -6.2(12) . . . . no
N41 Cu3 N50 C54 0.5(8) . . . . no
O56 Cu3 N41 C53 170.5(8) . . . . no
N50 Cu3 N41 C53 -3.0(8) . . . . no
O57 Cu3 N41 C53 -95.6(8) . . . . no
O38 Si1 O37 W1 61.5(5) . . . . no
O37 Si1 O38 W4 -59.8(5) . . . . no
O37 Si1 O38 W5 60.3(6) . . . . no
O40 Si1 O39 W6 -178.9(5) . . . . no
O40 Si1 O39 W7 -58.5(6) . . . . no
O40 Si1 O38 W4 60.1(6) . . . . no
O39 Si1 O38 W4 -178.9(4) . . . . no
O39 Si1 O38 W5 -58.9(6) . . . . no
O37 Si1 O38 W10 179.6(4) . . . . no
O38 Si1 O39 W11 -61.7(5) . . . . no
O38 Si1 O40 W8 -179.5(5) . . . . no
O38 Si1 O40 W9 -59.2(6) . . . . no
O38 Si1 O37 W2 -59.9(5) . . . . no
O40 Si1 O39 W11 59.4(6) . . . . no
O37 Si1 O40 W8 -60.1(6) . . . . no
O39 Si1 O38 W10 60.5(5) . . . . no
O37 Si1 O40 W12 179.2(4) . . . . no
O40 Si1 O37 W1 -58.9(6) . . . . no
O40 Si1 O37 W2 179.7(4) . . . . no
O40 Si1 O37 W3 60.7(5) . . . . no
O37 Si1 O39 W11 179.7(4) . . . . no
O40 Si1 O38 W5 -179.8(5) . . . . no
O37 Si1 O40 W9 60.1(6) . . . . no
O39 Si1 O37 W2 59.3(5) . . . . no
O39 Si1 O37 W3 -59.8(5) . . . . no
O38 Si1 O39 W6 59.9(6) . . . . no
O38 Si1 O39 W7 -179.7(4) . . . . no
O39 Si1 O40 W9 -179.8(5) . . . . no
O39 Si1 O37 W1 -179.4(4) . . . . no
O38 Si1 O40 W12 59.9(6) . . . . no
O38 Si1 O37 W3 -178.9(4) . . . . no
O39 Si1 O40 W8 60.0(6) . . . . no
O39 Si1 O40 W12 -60.7(6) . . . . no
O37 Si1 O39 W7 61.7(5) . . . . no
O37 Si1 O39 W6 -58.7(6) . . . . no
O40 Si1 O38 W10 -60.4(6) . . . . no
Cu1 O50 C15 O51 -178.9(9) 2_767 2_767 . . no
Cu1 O51 C15 C15 1.6(12) . . . 2_767 no
Cu1 O51 C15 O50 179.9(9) . . . 2_767 no
Cu2 O52 C35 O53 179.3(13) 2_686 2_686 . . no
Cu2 O53 C35 C35 -0.8(17) . . . 2_686 no
Cu2 O53 C35 O52 178.3(12) . . . 2_686 no
Cu4 O59 C75 O61 -175.53 . . . . no
Cu4 O59 C75 C76 3.68 . . . . no
Cu4 O60 C76 C75 3.95 . . . . no
Cu4 O60 C76 O62 -175.37 . . . . no
Cu2 O62 C76 O60 75.7(9) 2_676 . . . no
Cu2 O62 C76 C75 -103.6(8) 2_676 . . . no
C2 N1 C13 C14 175.5(11) . . . . no
Cu1 N1 C13 C11 -178.4(8) . . . . no
C13 N1 C2 C3 3.2(18) . . . . no
Cu1 N1 C2 C3 176.0(9) . . . . no
C2 N1 C13 C11 -4.4(16) . . . . no
Cu1 N1 C13 C14 1.4(12) . . . . no
Cu1 N10 C14 C13 -0.1(13) . . . . no
C14 N10 C9 C8 0.8(17) . . . . no
Cu1 N10 C14 C12 176.9(9) . . . . no
C9 N10 C14 C13 -177.9(10) . . . . no
Cu1 N10 C9 C8 -176.5(9) . . . . no
C9 N10 C14 C12 -0.9(17) . . . . no
C22 N21 C33 C34 -177.0(11) . . . . no
C22 N21 C33 C31 3.2(18) . . . . no
C33 N21 C22 C23 -3.9(19) . . . . no
Cu2 N21 C22 C23 -179.0(10) . . . . no
Cu2 N21 C33 C34 -1.2(13) . . . . no
Cu2 N21 C33 C31 179.0(10) . . . . no
C29 N30 C34 C33 179.3(11) . . . . no
Cu2 N30 C34 C32 -179.1(10) . . . . no
C34 N30 C29 C28 -1.3(19) . . . . no
Cu2 N30 C29 C28 176.6(11) . . . . no
Cu2 N30 C34 C33 1.0(13) . . . . no
C29 N30 C34 C32 -0.8(18) . . . . no
C62 N61 C73 C71 0.78 . . . . no
C62 N61 C73 C74 -179.32 . . . . no
C73 N61 C62 C63 -0.80 . . . . no
C74 N70 C69 C68 -0.08 . . . . no
C69 N70 C74 C72 1.11 . . . . no
Cu4 N70 C69 C68 177.66 . . . . no
C69 N70 C74 C73 179.72 . . . . no
Cu4 N70 C74 C72 -177.02 . . . . no
Cu4 N70 C74 C73 1.59 . . . . no
C42 N41 C53 C54 -177.9(12) . . . . no
Cu3 N41 C53 C54 5.1(13) . . . . no
Cu3 N41 C53 C51 179.2(10) . . . . no
Cu3 N41 C42 C43 175.9(10) . . . . no
C53 N41 C42 C43 -0.6(19) . . . . no
C42 N41 C53 C51 -3.7(19) . . . . no
C49 N50 C54 C53 -177.1(11) . . . . no
Cu3 N50 C49 C48 179.2(10) . . . . no
C49 N50 C54 C52 0.2(18) . . . . no
Cu3 N50 C54 C52 179.6(10) . . . . no
C54 N50 C49 C48 -1.5(18) . . . . no
Cu3 N50 C54 C53 2.3(13) . . . . no
N1 C2 C3 C4 1(2) . . . . no
C2 C3 C4 C11 -3(2) . . . . no
C3 C4 C11 C5 -174.4(12) . . . . no
C3 C4 C11 C13 2.1(19) . . . . no
C11 C5 C6 C12 1.5(18) . . . . no
C6 C5 C11 C13 -0.4(17) . . . . no
C6 C5 C11 C4 176.1(12) . . . . no
C5 C6 C12 C14 -1.0(17) . . . . no
C5 C6 C12 C7 -178.5(12) . . . . no
C8 C7 C12 C6 178.3(12) . . . . no
C8 C7 C12 C14 0.7(18) . . . . no
C12 C7 C8 C9 -0.8(17) . . . . no
C7 C8 C9 N10 0.0(18) . . . . no
C5 C11 C13 C14 -1.2(16) . . . . no
C5 C11 C13 N1 178.6(10) . . . . no
C4 C11 C13 N1 1.8(17) . . . . no
C4 C11 C13 C14 -178.0(11) . . . . no
C7 C12 C14 N10 0.2(17) . . . . no
C6 C12 C14 N10 -177.6(10) . . . . no
C6 C12 C14 C13 -0.7(16) . . . . no
C7 C12 C14 C13 177.1(11) . . . . no
N1 C13 C14 C12 -178.1(10) . . . . no
C11 C13 C14 C12 1.8(17) . . . . no
N1 C13 C14 N10 -0.9(15) . . . . no
C11 C13 C14 N10 178.9(10) . . . . no
O51 C15 C15 O51 180.0(10) . . 2_767 2_767 no
O51 C15 C15 O50 -1.5(15) . . 2_767 . no
O50 C15 C15 O50 180.0(10) 2_767 . 2_767 . no
N21 C22 C23 C24 3(2) . . . . no
C22 C23 C24 C31 -2(2) . . . . no
C23 C24 C31 C33 1.1(19) . . . . no
C23 C24 C31 C25 -177.3(14) . . . . no
C31 C25 C26 C32 1(2) . . . . no
C26 C25 C31 C24 -179.0(13) . . . . no
C26 C25 C31 C33 3(2) . . . . no
C25 C26 C32 C34 -4(2) . . . . no
C25 C26 C32 C27 179.8(14) . . . . no
C32 C27 C28 C29 -5(2) . . . . no
C28 C27 C32 C26 179.4(14) . . . . no
C28 C27 C32 C34 3(2) . . . . no
C27 C28 C29 N30 5(2) . . . . no
C25 C31 C33 N21 176.7(12) . . . . no
C25 C31 C33 C34 -3.1(19) . . . . no
C24 C31 C33 C34 178.4(11) . . . . no
C24 C31 C33 N21 -1.8(18) . . . . no
C26 C32 C34 C33 3.2(18) . . . . no
C27 C32 C34 N30 0(2) . . . . no
C26 C32 C34 N30 -176.7(12) . . . . no
C27 C32 C34 C33 179.9(12) . . . . no
C31 C33 C34 N30 180.0(11) . . . . no
N21 C33 C34 N30 0.2(16) . . . . no
N21 C33 C34 C32 -179.8(11) . . . . no
C31 C33 C34 C32 0.1(18) . . . . no
O53 C35 C35 O53 -180.0(13) . . 2_686 2_686 no
O53 C35 C35 O52 -1(2) . . 2_686 . no
O52 C35 C35 O52 180.0(13) 2_686 . 2_686 . no
N61 C62 C63 C64 0.15 . . . . no
C62 C63 C64 C71 0.54 . . . . no
C63 C64 C71 C65 177.42 . . . . no
C63 C64 C71 C73 -0.56 . . . . no
C66 C65 C71 C64 -178.89 . . . . no
C71 C65 C66 C72 -0.76 . . . . no
C66 C65 C71 C73 -0.93 . . . . no
C65 C66 C72 C67 -179.36 . . . . no
C65 C66 C72 C74 1.46 . . . . no
C68 C67 C72 C74 0.15 . . . . no
C72 C67 C68 C69 0.82 . . . . no
C68 C67 C72 C66 -179.04 . . . . no
C67 C68 C69 N70 -0.89 . . . . no
C64 C71 C73 C74 180.00 . . . . no
C65 C71 C73 C74 1.88 . . . . no
C65 C71 C73 N61 -178.21 . . . . no
C64 C71 C73 N61 -0.09 . . . . no
C67 C72 C74 C73 -179.72 . . . . no
C66 C72 C74 N70 178.09 . . . . no
C66 C72 C74 C73 -0.48 . . . . no
C67 C72 C74 N70 -1.15 . . . . no
N61 C73 C74 N70 0.25 . . . . no
N61 C73 C74 C72 178.90 . . . . no
C71 C73 C74 N70 -179.84 . . . . no
C71 C73 C74 C72 -1.19 . . . . no
O59 C75 C76 O60 -5.28 . . . . no
O61 C75 C76 O60 173.98 . . . . no
O61 C75 C76 O62 -6.66 . . . . no
O59 C75 C76 O62 174.09 . . . . no
N41 C42 C43 C44 1(2) . . . . no
C42 C43 C44 C51 3(3) . . . . no
C43 C44 C51 C45 175.4(17) . . . . no
C43 C44 C51 C53 -7(2) . . . . no
C51 C45 C46 C52 -1(3) . . . . no
C46 C45 C51 C44 177.2(17) . . . . no
C46 C45 C51 C53 0(2) . . . . no
C45 C46 C52 C47 177.5(16) . . . . no
C45 C46 C52 C54 3(2) . . . . no
C52 C47 C48 C49 5(2) . . . . no
C48 C47 C52 C46 -179.8(16) . . . . no
C48 C47 C52 C54 -6(2) . . . . no
C47 C48 C49 N50 -1(2) . . . . no
C44 C51 C53 N41 7(2) . . . . no
C44 C51 C53 C54 -178.9(13) . . . . no
C45 C51 C53 N41 -174.7(13) . . . . no
C45 C51 C53 C54 -1(2) . . . . no
C46 C52 C54 N50 178.5(12) . . . . no
C46 C52 C54 C53 -4.3(18) . . . . no
C47 C52 C54 N50 3.3(19) . . . . no
C47 C52 C54 C53 -179.5(12) . . . . no
N41 C53 C54 N50 -4.9(16) . . . . no
N41 C53 C54 C52 177.7(11) . . . . no
C51 C53 C54 N50 -179.2(12) . . . . no
C51 C53 C54 C52 3.4(19) . . . . no
